data_7132031
loop_
_publ_author_name
'Han, Er-Meng'
'Meng, Ru-Xin'
'Tian, Yi-Qi'
'Yan, Jun'
'Liu, Kaiyu'
'Liu, Chao'

_publ_section_title
;
 Al12Co4: A Pioneering Heterometallic Aluminum-oxo Cluster with
 Surface-exposed Co Sites for Oxygen Evolution Reaction
;
_journal_name_full 'Chemical Communications'
_journal_paper_doi 10.1039/D3CC03672C
_journal_year 2023
_chemical_formula_moiety 'C188 H246 Al6 N4 O28, 12[C3H7ON]'
_chemical_formula_sum 'C224 H330 Al6 N16 O40'
_chemical_formula_weight 4048.90
_space_group_crystal_system triclinic
_space_group_IT_number 2
_space_group_name_Hall '-P 1'
_space_group_name_H-M_alt 'P -1'
_atom_sites_solution_hydrogens mixed
_atom_sites_solution_primary dual
_audit_creation_date 2023-08-15
_audit_creation_method
;
Olex2 1.5
(compiled 2023.03.06 svn.rbb2c1857 for OlexSys, GUI svn.r6748)
;
_audit_update_record
;
2023-08-15 deposited with the CCDC.	2023-08-17 downloaded from the CCDC.
;
_cell_angle_alpha 110.867(7)
_cell_angle_beta 111.132(6)
_cell_angle_gamma 93.254(7)
_cell_formula_units_Z 1
_cell_length_a 16.830(2)
_cell_length_b 18.597(3)
_cell_length_c 20.790(3)
_cell_measurement_reflns_used 3281
_cell_measurement_temperature 170.00
_cell_measurement_theta_max 40.764
_cell_measurement_theta_min 2.558
_cell_volume 5541.8(14)
_computing_cell_refinement 'SAINT V8.40B (?, 2016)'
_computing_data_collection 'CrysAlisPro 1.171.42.55a (Rigaku OD, 2022)'
_computing_data_reduction 'SAINT V8.40B (?, 2016)'
_computing_molecular_graphics 'Olex2 1.5 (Dolomanov et al., 2009)'
_computing_publication_material 'Olex2 1.5 (Dolomanov et al., 2009)'
_computing_structure_refinement 'SHELXL 2018/3 (Sheldrick, 2015)'
_computing_structure_solution 'SHELXT 2018/2 (Sheldrick, 2018)'
_diffrn_ambient_temperature 170.00
_diffrn_detector 'Bruker APEX2 area detector'
_diffrn_detector_area_resol_mean 7.9
_diffrn_detector_type 'CCD area detector'
_diffrn_measured_fraction_theta_full 0.994
_diffrn_measured_fraction_theta_max 0.991
_diffrn_measurement_device 'three-circle diffractometer'
_diffrn_measurement_device_type 'Bruker APEX2 microsource'
_diffrn_measurement_method '\w and \f scans'
_diffrn_radiation_monochromator 'mirror optics'
_diffrn_radiation_probe x-ray
_diffrn_radiation_type GaK\a
_diffrn_radiation_wavelength 1.34139
_diffrn_reflns_av_R_equivalents 0.2299
_diffrn_reflns_av_unetI/netI 0.4308
_diffrn_reflns_Laue_measured_fraction_full 0.994
_diffrn_reflns_Laue_measured_fraction_max 0.991
_diffrn_reflns_limit_h_max 20
_diffrn_reflns_limit_h_min -17
_diffrn_reflns_limit_k_max 22
_diffrn_reflns_limit_k_min -21
_diffrn_reflns_limit_l_max 25
_diffrn_reflns_limit_l_min -25
_diffrn_reflns_number 52096
_diffrn_reflns_point_group_measured_fraction_full 0.994
_diffrn_reflns_point_group_measured_fraction_max 0.991
_diffrn_reflns_theta_full 53.594
_diffrn_reflns_theta_max 53.906
_diffrn_reflns_theta_min 3.180
_diffrn_source 'microfocus sealed X-ray tube'
_diffrn_source_current 3.57
_diffrn_source_power 0.24954300000000001
_diffrn_source_type 'Incoatec I\ms'
_diffrn_source_voltage 69.9
_exptl_absorpt_coefficient_mu 0.562
_exptl_absorpt_correction_T_max 0.7506
_exptl_absorpt_correction_T_min 0.4078
_exptl_absorpt_correction_type multi-scan
_exptl_absorpt_process_details
;
SADABS-2016/2 (Bruker,2016/2) was used for absorption correction.
wR2(int) was 0.1435 before and 0.0852 after correction.
The Ratio of minimum to maximum transmission is 0.5433.
The \l/2 correction factor is Not present.
;
_exptl_crystal_colour 'clear whiteish colourless'
_exptl_crystal_colour_lustre clear
_exptl_crystal_colour_modifier whiteish
_exptl_crystal_colour_primary colourless
_exptl_crystal_density_diffrn 1.213
_exptl_crystal_description plate
_exptl_crystal_F_000 2184
_exptl_crystal_size_max 0.07
_exptl_crystal_size_mid 0.04
_exptl_crystal_size_min 0.02
_refine_diff_density_max 0.402
_refine_diff_density_min -0.279
_refine_diff_density_rms 0.058
_refine_ls_extinction_method none
_refine_ls_goodness_of_fit_ref 0.886
_refine_ls_hydrogen_treatment mixed
_refine_ls_matrix_type full
_refine_ls_number_parameters 1055
_refine_ls_number_reflns 20100
_refine_ls_number_restraints 117
_refine_ls_restrained_S_all 0.897
_refine_ls_R_factor_all 0.2899
_refine_ls_R_factor_gt 0.1081
_refine_ls_shift/su_max 0.000
_refine_ls_shift/su_mean 0.000
_refine_ls_structure_factor_coef Fsqd
_refine_ls_weighting_details 'w=1/[\s^2^(Fo^2^)+(0.1179P)^2^] where P=(Fo^2^+2Fc^2^)/3'
_refine_ls_weighting_scheme calc
_refine_ls_wR_factor_gt 0.2480
_refine_ls_wR_factor_ref 0.3349
_reflns_Friedel_coverage 0.000
_reflns_number_gt 5164
_reflns_number_total 20100
_reflns_threshold_expression 'I > 2\s(I)'
_cod_data_source_file d3cc03672c2.cif
_cod_data_source_block Al6
_cod_original_cell_volume 5542.1(13)
_cod_database_code 7132031
_shelx_shelxl_version_number 2018/3
_shelx_space_group_comment
;
The symmetry employed for this shelxl refinement is uniquely defined
by the following loop, which should always be used as a source of
symmetry information in preference to the above space-group names.
They are only intended as comments.
;
_shelx_estimated_absorpt_t_max 0.989
_shelx_estimated_absorpt_t_min 0.962
_olex2_refinement_description
;
1. Fixed Uiso
 At 1.2 times of:
  All C(H) groups, All C(H,H) groups
 At 1.5 times of:
  All C(H,H,H) groups, All O(H) groups
2. Restrained distances
 O009-H009
 0.87 with sigma of 0.01
 Al03-H009
 2.58348 with sigma of 0.02
 Al02-H009
 2.239544 with sigma of 0.02
3. Uiso/Uaniso restraints and constraints
C11 \\sim C12 \\sim C17 \\sim C5: within 2A with sigma of 0.01 and sigma for
terminal atoms of 0.02 within 2A
C14 \\sim C15 \\sim C16 \\sim C17: within 2A with sigma of 0.01 and sigma for
terminal atoms of 0.02 within 2A
C18 \\sim C21 \\sim C19 \\sim C20: within 2A with sigma of 0.01 and sigma for
terminal atoms of 0.02 within 2A
C1 \\sim C2 \\sim C3 \\sim C4: within 2A with sigma of 0.01 and sigma for
terminal atoms of 0.02 within 2A
Uanis(C12) \\sim Ueq, Uanis(C17) \\sim Ueq, Uanis(C5) \\sim Ueq, Uanis(C10)
\\sim Ueq, Uanis(C13) \\sim Ueq, Uanis(C6) \\sim Ueq, Uanis(C18) \\sim Ueq,
Uanis(C11) \\sim Ueq: with sigma of 0.01 and sigma for terminal atoms of 0.02
4.a Secondary CH2 refined with riding coordinates:
 C011(H01A,H01B), C012(H01C,H01D), C017(H01E,H01F), C01C(H01G,H01H), C01K(H01K,
 H01L), C01Z(H01R,H01T), C024(H02A,H02B), C02C(H02C,H02D)
4.b Aromatic/amide H refined with riding coordinates:
 C00P(H00P), C00R(H00R), C00V(H00V), C016(H016), C01E(H01I), C01I(H01J),
 C01M(H01P), C01N(H01Q), C01S(H01S), C01U(H01U), C01V(H01V), C01W(H01W),
 C01X(H01X), C01Y(H01Y), C021(H021), C023(H023), C026(H026), C02D(H02E)
4.c Idealised Me refined as rotating group:
 C01L(H01M,H01N,H01O), C02E(H02F,H02G,H02H), C02F(H02I,H02J,H02K), C02H(H02L,
 H02M,H02N), C02I(H02O,H02P,H02Q), C02J(H02R,H02S,H02T), C02K(H02U,H02V,H02W),
 C4(H4A,H4B,H4C), C9(H9A,H9B,H9C), C10(H10A,H10B,H10C), C13(H13A,H13B,H13C),
 C02P(H02X,H02Y,H), C6(H6A,H6B,H6C), C02S(H02Z,HA,HB), C21(H21A,H21B,H21C),
 C8(H8A,H8B,H8C), C1(H1A,H1B,H1C), C3(H3A,H3B,H3C), C02Z(H02,HC,HD), C030(H03A,
 H03B,H03C), C18(H18A,H18B,H18C), C15(H15A,H15B,H15C), C19(H19A,H19B,H19C),
 C14(H14A,H14B,H14C), C7(H7A,H7B,H7C), C5(H5A,H5B,H5C), C17(H17A,H17B,H17C),
 C12(H12A,H12B,H12C)
4.d Idealised tetrahedral OH refined as rotating group:
 O007(H007), O008(H008), O00E(H00E), O00H(H00H)
;
_smtbx_masks_void_probe_radius 1.2
_smtbx_masks_void_truncation_radius 1.2
_olex2_submission_special_instructions 'No special instructions were received'

loop_
_space_group_symop_operation_xyz
'x, y, z'
'-x, -y, -z'

loop_
_atom_site_label
_atom_site_type_symbol
_atom_site_fract_x
_atom_site_fract_y
_atom_site_fract_z
_atom_site_U_iso_or_equiv
_atom_site_adp_type
_atom_site_occupancy
_atom_site_site_symmetry_order
_atom_site_calc_flag
_atom_site_refinement_flags_posn
_atom_site_refinement_flags_adp
_atom_site_refinement_flags_occupancy
_atom_site_disorder_assembly
_atom_site_disorder_group
Al01 Al 0.51358(13) 0.41963(17) 0.31305(12) 0.0691(9) Uani 1 1 d . . . . .
Al02 Al 0.44018(13) 0.40002(17) 0.54563(12) 0.0680(9) Uani 1 1 d D . . . .
Al03 Al 0.43870(13) 0.45278(16) 0.41969(12) 0.0673(9) Uani 1 1 d D . . . .
O004 O 0.4386(3) 0.3696(3) 0.3379(2) 0.0704(17) Uani 1 1 d . . . . .
O005 O 0.4385(3) 0.3855(3) 0.2150(3) 0.0741(17) Uani 1 1 d . . . . .
O006 O 0.4922(3) 0.4966(3) 0.6143(2) 0.0665(16) Uani 1 1 d . . . . .
O007 O 0.1991(3) 0.3139(4) 0.2325(3) 0.0816(18) Uani 1 1 d . . . . .
H007 H 0.229520 0.337137 0.218441 0.122 Uiso 1 1 calc R U . . .
O008 O 0.2769(3) 0.4076(4) 0.1894(3) 0.0777(18) Uani 1 1 d . . . . .
H008 H 0.326849 0.400090 0.193355 0.117 Uiso 1 1 calc R U . . .
O009 O 0.3794(3) 0.3952(3) 0.4527(3) 0.0690(16) Uani 1 1 d D . . . .
H009 H 0.3239(9) 0.378(4) 0.440(2) 0.103 Uiso 1 1 d D U . . .
O00A O 0.4649(3) 0.5530(3) 0.4991(2) 0.0646(16) Uani 1 1 d . . . . .
O00B O 0.3458(3) 0.3708(4) 0.5569(3) 0.0751(18) Uani 1 1 d . . . . .
O00C O 0.5933(3) 0.3633(3) 0.3357(3) 0.0724(17) Uani 1 1 d . . . . .
O00D O 0.5897(3) 0.4774(3) 0.2891(3) 0.0721(17) Uani 1 1 d . . . . .
O00E O 0.6092(3) 0.3298(4) 0.4482(3) 0.0761(18) Uani 1 1 d . . . . .
H00E H 0.609183 0.345487 0.414969 0.114 Uiso 1 1 calc R U . . .
O00F O 0.5000(3) 0.3281(3) 0.5526(3) 0.0735(17) Uani 1 1 d . . . . .
O00G O 0.3299(3) 0.4719(4) 0.3668(3) 0.0743(18) Uani 1 1 d . . . . .
O00H O 0.2107(3) 0.2941(4) 0.3602(3) 0.0823(19) Uani 1 1 d . . . . .
H00H H 0.237104 0.287533 0.331776 0.123 Uiso 1 1 calc R U . . .
N00I N 0.7131(4) 0.5247(5) 0.2845(4) 0.087(2) Uani 1 1 d . . . . .
N00J N 0.2339(5) 0.5397(5) 0.3197(4) 0.085(2) Uani 1 1 d . . . . .
C00K C 0.1435(4) 0.2169(6) 0.4047(4) 0.065(3) Uani 1 1 d . . . . .
C00L C 0.2368(4) 0.2776(5) 0.5477(4) 0.066(2) Uani 1 1 d . . . . .
C00M C 0.8429(5) 0.2631(6) 0.5405(5) 0.073(3) Uani 1 1 d . . . . .
C00N C 0.0707(5) 0.2912(6) 0.1189(4) 0.070(3) Uani 1 1 d . . . . .
C00O C 0.1409(5) 0.1584(6) 0.2792(5) 0.074(3) Uani 1 1 d . . . . .
C00P C 0.0297(5) 0.1408(6) 0.1033(4) 0.078(3) Uani 1 1 d . . . . .
H00P H 0.015194 0.087761 0.096768 0.093 Uiso 1 1 calc R U . . .
C00Q C 0.3826(4) 0.3131(5) 0.6475(4) 0.065(2) Uani 1 1 d . . . . .
C00R C 0.7628(5) 0.2297(5) 0.5358(4) 0.077(3) Uani 1 1 d . . . . .
H00R H 0.760919 0.188793 0.552905 0.092 Uiso 1 1 calc R U . . .
C00S C 0.1447(5) 0.3974(5) 0.0895(4) 0.067(2) Uani 1 1 d . . . . .
C00T C 0.7649(5) 0.3458(5) 0.4827(4) 0.067(2) Uani 1 1 d . . . . .
C00U C 0.2333(5) 0.4163(5) 0.1215(4) 0.066(2) Uani 1 1 d . . . . .
C00V C -0.0020(5) 0.2423(6) 0.0631(4) 0.073(3) Uani 1 1 d . . . . .
H00V H -0.038590 0.261701 0.029139 0.088 Uiso 1 1 calc R U . . .
C00W C 0.5108(5) 0.3179(6) 0.1342(4) 0.073(3) Uani 1 1 d . . . . .
C00X C 0.7944(6) 0.3120(6) 0.2655(5) 0.085(3) Uani 1 1 d . . . . .
C00Y C 0.6595(5) 0.3463(6) 0.3125(5) 0.077(3) Uani 1 1 d . . . . .
C00Z C 0.2806(5) 0.4482(5) 0.0934(4) 0.068(2) Uani 1 1 d . . . . .
C2 C 0.9242(5) 0.2340(7) 0.5724(6) 0.090(3) Uani 1 1 d . U . . .
C011 C 0.6005(4) 0.2164(5) 0.5039(4) 0.067(2) Uani 1 1 d . . . . .
H01A H 0.593248 0.158378 0.482192 0.081 Uiso 1 1 calc R U . . .
H01B H 0.551084 0.230075 0.470185 0.081 Uiso 1 1 calc R U . . .
C012 C 0.7666(4) 0.4049(5) 0.4494(4) 0.068(3) Uani 1 1 d . . . . .
H01C H 0.825520 0.439316 0.475523 0.082 Uiso 1 1 calc R U . . .
H01D H 0.724839 0.438407 0.458462 0.082 Uiso 1 1 calc R U . . .
C013 C 0.6864(4) 0.2544(5) 0.5070(4) 0.066(2) Uani 1 1 d . . . . .
C014 C 0.2701(5) 0.2164(6) 0.6389(4) 0.080(3) Uani 1 1 d . . . . .
C015 C 0.5389(5) 0.3161(6) 0.6718(5) 0.076(3) Uani 1 1 d . . . . .
C016 C 0.2327(5) 0.4488(5) 0.0229(4) 0.075(3) Uani 1 1 d . . . . .
H016 H 0.264285 0.467686 0.000261 0.090 Uiso 1 1 calc R U . . .
C017 C 0.3795(4) 0.4796(5) 0.1337(4) 0.073(3) Uani 1 1 d . . . . .
H01E H 0.394591 0.524097 0.121680 0.087 Uiso 1 1 calc R U . . .
H01F H 0.396523 0.500341 0.188856 0.087 Uiso 1 1 calc R U . . .
C018 C 0.5980(5) 0.2434(6) 0.5824(5) 0.077(3) Uani 1 1 d . . . . .
C019 C -0.0280(5) 0.1654(7) 0.0513(4) 0.080(3) Uani 1 1 d . . . . .
C01A C 0.4308(5) 0.4198(6) 0.1131(4) 0.073(3) Uani 1 1 d . . . . .
C01B C 0.1657(5) 0.2210(6) 0.3469(5) 0.071(3) Uani 1 1 d . . . . .
C01C C 0.1717(5) 0.2867(5) 0.4808(4) 0.070(2) Uani 1 1 d . . . . .
H01G H 0.196620 0.333799 0.476978 0.085 Uiso 1 1 calc R U . . .
H01H H 0.119019 0.296993 0.490298 0.085 Uiso 1 1 calc R U . . .
C01D C 0.3236(5) 0.3189(5) 0.5832(4) 0.064(2) Uani 1 1 d . . . . .
C01E C 0.4510(5) 0.4037(6) 0.0488(4) 0.076(3) Uani 1 1 d . . . . .
H01I H 0.429718 0.432573 0.018850 0.091 Uiso 1 1 calc R U . . .
C01F C 0.1245(5) 0.2637(7) 0.1696(4) 0.079(3) Uani 1 1 d . . . . .
C01G C 0.6873(5) 0.3103(6) 0.4780(4) 0.078(3) Uani 1 1 d . . . . .
C01I C 0.5912(5) 0.2879(6) 0.7222(5) 0.086(3) Uani 1 1 d . . . . .
H01J H 0.589732 0.304061 0.770457 0.104 Uiso 1 1 calc R U . . .
C01J C 0.1050(5) 0.1872(6) 0.1627(4) 0.070(3) Uani 1 1 d . . . . .
C01K C 0.0887(5) 0.3758(6) 0.1291(4) 0.079(3) Uani 1 1 d . . . . .
H01K H 0.118658 0.408896 0.183822 0.095 Uiso 1 1 calc R U . . .
H01L H 0.031992 0.390838 0.110526 0.095 Uiso 1 1 calc R U . . .
C01L C -0.1319(5) 0.0337(6) -0.0068(5) 0.101(3) Uani 1 1 d . . . . .
H01M H -0.087519 0.003051 -0.012475 0.152 Uiso 1 1 calc R U . . .
H01N H -0.189176 0.003491 -0.046573 0.152 Uiso 1 1 calc R U . . .
H01O H -0.132890 0.044774 0.042603 0.152 Uiso 1 1 calc R U . . .
C01M C 0.8396(5) 0.3198(6) 0.5122(4) 0.072(3) Uani 1 1 d . . . . .
H01P H 0.892053 0.342647 0.513057 0.087 Uiso 1 1 calc R U . . .
C01N C 0.1026(5) 0.4025(6) 0.0224(4) 0.084(3) Uani 1 1 d . . . . .
H01Q H 0.040640 0.390238 0.000074 0.101 Uiso 1 1 calc R U . . .
C01O C 0.6408(5) 0.3018(5) 0.2369(4) 0.069(3) Uani 1 1 d . . . . .
C01P C 0.5462(5) 0.2961(6) 0.5999(5) 0.078(3) Uani 1 1 d . . . . .
C01Q C 0.7441(5) 0.3683(5) 0.3662(5) 0.069(2) Uani 1 1 d . . . . .
C01R C 0.4613(5) 0.3739(6) 0.1548(5) 0.078(3) Uani 1 1 d . . . . .
C01S C 0.8125(5) 0.3517(6) 0.3411(5) 0.090(3) Uani 1 1 d . . . . .
H01S H 0.871375 0.368244 0.377094 0.108 Uiso 1 1 calc R U . . .
C01T C 0.4991(6) 0.3494(6) 0.0267(5) 0.078(3) Uani 1 1 d . . . . .
C01U C 0.0935(5) 0.1475(6) 0.3899(5) 0.079(3) Uani 1 1 d . . . . .
H01U H 0.075362 0.144756 0.427470 0.094 Uiso 1 1 calc R U . . .
C01V C 0.2140(4) 0.2259(5) 0.5763(4) 0.071(3) Uani 1 1 d . . . . .
H01V H 0.156180 0.195289 0.551027 0.086 Uiso 1 1 calc R U . . .
C01W C 0.3113(6) 0.5218(6) 0.3384(5) 0.090(3) Uani 1 1 d . . . . .
H01W H 0.354853 0.547323 0.330139 0.108 Uiso 1 1 calc R U . . .
C01X C 0.3550(5) 0.2622(6) 0.6733(5) 0.084(3) Uani 1 1 d . . . . .
H01X H 0.395493 0.257746 0.716764 0.101 Uiso 1 1 calc R U . . .
C01Y C 0.7092(6) 0.2846(6) 0.2144(5) 0.090(3) Uani 1 1 d . . . . .
H01Y H 0.696278 0.253551 0.162961 0.107 Uiso 1 1 calc R U . . .
C01Z C 0.4733(4) 0.3625(5) 0.6907(4) 0.078(3) Uani 1 1 d . . . . .
H01R H 0.488210 0.381181 0.745447 0.093 Uiso 1 1 calc R U . . .
H01T H 0.476133 0.409171 0.678616 0.093 Uiso 1 1 calc R U . . .
C020 C 0.0675(6) 0.0802(7) 0.3225(6) 0.084(3) Uani 1 1 d . . . . .
C021 C 0.6690(6) 0.5034(5) 0.3197(4) 0.079(3) Uani 1 1 d . . . . .
H021 H 0.700201 0.508629 0.369918 0.095 Uiso 1 1 calc R U . . .
C022 C 0.1468(5) 0.4252(5) -0.0150(4) 0.076(3) Uani 1 1 d . . . . .
C023 C 0.0928(5) 0.0871(6) 0.2687(5) 0.076(3) Uani 1 1 d . . . . .
H023 H 0.077457 0.042337 0.222794 0.091 Uiso 1 1 calc R U . . .
C024 C 0.5476(5) 0.2703(5) 0.1800(4) 0.078(3) Uani 1 1 d . . . . .
H02A H 0.510612 0.266423 0.206850 0.093 Uiso 1 1 calc R U . . .
H02B H 0.542797 0.216250 0.144519 0.093 Uiso 1 1 calc R U . . .
C025 C 0.5208(6) 0.3357(8) -0.0413(5) 0.098(3) Uani 1 1 d . . . . .
C026 C 0.5287(5) 0.3078(6) 0.0716(4) 0.080(3) Uani 1 1 d . . . . .
H026 H 0.562867 0.270655 0.058812 0.096 Uiso 1 1 calc R U . . .
C16 C 0.2429(6) 0.1600(8) 0.6699(6) 0.107(4) Uani 1 1 d . U . . .
C20 C 0.0996(6) 0.4290(10) -0.0912(6) 0.127(4) Uani 1 1 d . U . . .
C029 C 0.6449(6) 0.2379(7) 0.7061(5) 0.098(3) Uani 1 1 d . . . . .
C22 C 0.0116(7) 0.0041(7) 0.3068(6) 0.102(3) Uani 1 1 d . . . . .
C02B C -0.1103(6) 0.1112(7) -0.0132(5) 0.093(3) Uani 1 1 d . . . . .
C02C C 0.1685(5) 0.1561(6) 0.2163(5) 0.083(3) Uani 1 1 d . . . . .
H02C H 0.170126 0.101352 0.187289 0.100 Uiso 1 1 calc R U . . .
H02D H 0.227999 0.188770 0.238737 0.100 Uiso 1 1 calc R U . . .
C02D C 0.6463(5) 0.2142(6) 0.6338(5) 0.087(3) Uani 1 1 d . . . . .
H02E H 0.680864 0.177768 0.620209 0.104 Uiso 1 1 calc R U . . .
C02E C -0.1884(5) 0.1492(6) -0.0192(5) 0.110(4) Uani 1 1 d . . . . .
H02F H -0.191514 0.170553 0.030047 0.165 Uiso 1 1 calc R U . . .
H02G H -0.241733 0.109721 -0.056159 0.165 Uiso 1 1 calc R U . . .
H02H H -0.182600 0.191888 -0.035473 0.165 Uiso 1 1 calc R U . . .
C02F C -0.0975(5) 0.0921(6) -0.0885(5) 0.100(3) Uani 1 1 d . . . . .
H02I H -0.084225 0.141247 -0.093633 0.149 Uiso 1 1 calc R U . . .
H02J H -0.151038 0.058360 -0.131461 0.149 Uiso 1 1 calc R U . . .
H02K H -0.049174 0.064801 -0.087191 0.149 Uiso 1 1 calc R U . . .
C02G C 0.8687(6) 0.2969(8) 0.2384(5) 0.096(3) Uani 1 1 d . . . . .
C02H C 0.8087(5) 0.5616(6) 0.3264(6) 0.113(4) Uani 1 1 d . . . . .
H02L H 0.818154 0.615819 0.330485 0.170 Uiso 1 1 calc R U . . .
H02M H 0.840813 0.531251 0.299107 0.170 Uiso 1 1 calc R U . . .
H02N H 0.829493 0.561816 0.377004 0.170 Uiso 1 1 calc R U . . .
C02I C 0.2160(6) 0.5966(6) 0.2871(6) 0.130(4) Uani 1 1 d . . . . .
H02O H 0.196351 0.638934 0.317843 0.194 Uiso 1 1 calc R U . . .
H02P H 0.170282 0.570971 0.235798 0.194 Uiso 1 1 calc R U . . .
H02Q H 0.269070 0.618787 0.285386 0.194 Uiso 1 1 calc R U . . .
C02J C 0.6686(5) 0.5171(7) 0.2087(5) 0.126(5) Uani 1 1 d . . . . .
H02R H 0.689840 0.478849 0.175838 0.189 Uiso 1 1 calc R U . . .
H02S H 0.679524 0.568300 0.206500 0.189 Uiso 1 1 calc R U . . .
H02T H 0.605851 0.498956 0.191904 0.189 Uiso 1 1 calc R U . . .
C02K C 0.1797(7) 0.0863(7) 0.6050(6) 0.131(4) Uani 1 1 d . . . . .
H02U H 0.165934 0.048871 0.624703 0.196 Uiso 1 1 calc R U . . .
H02V H 0.206394 0.062112 0.569927 0.196 Uiso 1 1 calc R U . . .
H02W H 0.126009 0.100423 0.578411 0.196 Uiso 1 1 calc R U . . .
C4 C 0.9342(5) 0.2260(7) 0.6429(5) 0.118(4) Uani 1 1 d . U . . .
H4A H 0.928842 0.275044 0.678236 0.177 Uiso 1 1 calc R U . . .
H4B H 0.991579 0.214921 0.665389 0.177 Uiso 1 1 calc R U . . .
H4C H 0.888630 0.182589 0.631716 0.177 Uiso 1 1 calc R U . . .
C9 C 0.0238(6) -0.0058(7) 0.3812(5) 0.120(4) Uani 1 1 d . . . . .
H9A H 0.003908 0.036278 0.411943 0.179 Uiso 1 1 calc R U . . .
H9B H 0.085551 -0.002986 0.409553 0.179 Uiso 1 1 calc R U . . .
H9C H -0.010466 -0.057024 0.368788 0.179 Uiso 1 1 calc R U . . .
C10 C 0.6188(6) 0.3784(7) -0.0092(6) 0.131(4) Uani 1 1 d . U . . .
H10A H 0.655225 0.360012 0.027994 0.197 Uiso 1 1 calc R U . . .
H10B H 0.624453 0.435387 0.014852 0.197 Uiso 1 1 calc R U . . .
H10C H 0.637844 0.366268 -0.050561 0.197 Uiso 1 1 calc R U . . .
C13 C 0.5093(7) 0.2512(8) -0.0836(6) 0.122(4) Uani 1 1 d . U . . .
H13A H 0.525689 0.242748 -0.126069 0.183 Uiso 1 1 calc R U . . .
H13B H 0.448193 0.225434 -0.102711 0.183 Uiso 1 1 calc R U . . .
H13C H 0.546442 0.228900 -0.050474 0.183 Uiso 1 1 calc R U . . .
C02P C 0.1637(5) 0.5063(6) 0.3360(5) 0.113(4) Uani 1 1 d . . . . .
H02X H 0.181853 0.465053 0.353618 0.170 Uiso 1 1 calc R U . . .
H02Y H 0.109706 0.483752 0.290030 0.170 Uiso 1 1 calc R U . . .
H H 0.153644 0.548212 0.375173 0.170 Uiso 1 1 calc R U . . .
C6 C 0.4636(6) 0.3706(6) -0.0942(5) 0.105(3) Uani 1 1 d . U . . .
H6A H 0.478420 0.428243 -0.068705 0.158 Uiso 1 1 calc R U . . .
H6B H 0.402046 0.351616 -0.107244 0.158 Uiso 1 1 calc R U . . .
H6C H 0.474113 0.354313 -0.140224 0.158 Uiso 1 1 calc R U . . .
C02S C 0.8618(6) 0.2119(9) 0.2042(7) 0.135(5) Uani 1 1 d . . . . .
H02Z H 0.905070 0.201206 0.182608 0.202 Uiso 1 1 calc R U . . .
HA H 0.803219 0.186756 0.164380 0.202 Uiso 1 1 calc R U . . .
HB H 0.872587 0.190733 0.242855 0.202 Uiso 1 1 calc R U . . .
C21 C 0.1381(6) 0.3933(9) -0.1409(6) 0.156(5) Uani 1 1 d . U . . .
H21A H 0.134170 0.337653 -0.149543 0.234 Uiso 1 1 calc R U . . .
H21B H 0.199471 0.419844 -0.118914 0.234 Uiso 1 1 calc R U . . .
H21C H 0.107490 0.397658 -0.188949 0.234 Uiso 1 1 calc R U . . .
C8 C -0.0847(7) 0.0093(8) 0.2689(7) 0.180(7) Uani 1 1 d . . . . .
H8A H -0.122968 -0.029966 0.271925 0.271 Uiso 1 1 calc R U . . .
H8B H -0.099483 -0.001004 0.215846 0.271 Uiso 1 1 calc R U . . .
H8C H -0.092508 0.062047 0.294876 0.271 Uiso 1 1 calc R U . . .
C1 C 0.9256(7) 0.1571(8) 0.5163(7) 0.153(5) Uani 1 1 d . U . . .
H1A H 0.872700 0.118479 0.499920 0.230 Uiso 1 1 calc R U . . .
H1B H 0.976943 0.138159 0.539608 0.230 Uiso 1 1 calc R U . . .
H1C H 0.928110 0.164424 0.472571 0.230 Uiso 1 1 calc R U . . .
C3 C 1.0056(6) 0.2936(8) 0.5948(7) 0.153(5) Uani 1 1 d . U . . .
H3A H 1.006638 0.298667 0.549796 0.229 Uiso 1 1 calc R U . . .
H3B H 1.057507 0.275625 0.618656 0.229 Uiso 1 1 calc R U . . .
H3C H 1.004870 0.344799 0.630423 0.229 Uiso 1 1 calc R U . . .
C11 C 0.7020(8) 0.2073(9) 0.7622(8) 0.138(4) Uani 1 1 d . U . . .
C02Z C 0.9603(6) 0.3323(8) 0.3002(7) 0.155(5) Uani 1 1 d . . . . .
H02 H 0.975097 0.300336 0.329819 0.232 Uiso 1 1 calc R U . . .
HC H 0.962855 0.386126 0.333186 0.232 Uiso 1 1 calc R U . . .
HD H 1.001963 0.333089 0.277384 0.232 Uiso 1 1 calc R U . . .
C030 C 0.8601(6) 0.3309(7) 0.1798(6) 0.130(4) Uani 1 1 d . . . . .
H03A H 0.899541 0.312229 0.155499 0.195 Uiso 1 1 calc R U . . .
H03B H 0.875251 0.388578 0.204657 0.195 Uiso 1 1 calc R U . . .
H03C H 0.799879 0.313859 0.141648 0.195 Uiso 1 1 calc R U . . .
C18 C 0.0033(6) 0.4127(8) -0.1177(6) 0.156(4) Uani 1 1 d . U . . .
H18A H -0.022650 0.427225 -0.160494 0.234 Uiso 1 1 calc R U . . .
H18B H -0.012439 0.443544 -0.076654 0.234 Uiso 1 1 calc R U . . .
H18C H -0.018475 0.356454 -0.133485 0.234 Uiso 1 1 calc R U . . .
C15 C 0.1944(7) 0.2025(8) 0.7181(6) 0.160(5) Uani 1 1 d . U . . .
H15A H 0.146923 0.220631 0.688182 0.239 Uiso 1 1 calc R U . . .
H15B H 0.235200 0.247837 0.762729 0.239 Uiso 1 1 calc R U . . .
H15C H 0.170286 0.165981 0.734023 0.239 Uiso 1 1 calc R U . . .
C19 C 0.1162(8) 0.5196(10) -0.0781(7) 0.178(5) Uani 1 1 d . U . . .
H19A H 0.178481 0.543338 -0.048892 0.267 Uiso 1 1 calc R U . . .
H19B H 0.083129 0.547529 -0.050449 0.267 Uiso 1 1 calc R U . . .
H19C H 0.097079 0.523521 -0.126979 0.267 Uiso 1 1 calc R U . . .
C14 C 0.3173(7) 0.1460(8) 0.7251(7) 0.169(5) Uani 1 1 d . U . . .
H14A H 0.295954 0.118727 0.750225 0.253 Uiso 1 1 calc R U . . .
H14B H 0.356247 0.196451 0.762776 0.253 Uiso 1 1 calc R U . . .
H14C H 0.349221 0.113364 0.699172 0.253 Uiso 1 1 calc R U . . .
C7 C 0.0287(10) -0.0688(8) 0.2567(8) 0.194(7) Uani 1 1 d . . . . .
H7A H 0.091609 -0.066173 0.274343 0.291 Uiso 1 1 calc R U . . .
H7B H 0.005221 -0.072525 0.204808 0.291 Uiso 1 1 calc R U . . .
H7C H 0.000272 -0.115307 0.258211 0.291 Uiso 1 1 calc R U . . .
C5 C 0.6515(8) 0.1634(9) 0.7842(8) 0.188(5) Uani 1 1 d . U . . .
H5A H 0.606830 0.191308 0.794391 0.282 Uiso 1 1 calc R U . . .
H5B H 0.689851 0.157949 0.829787 0.282 Uiso 1 1 calc R U . . .
H5C H 0.623431 0.111101 0.743407 0.282 Uiso 1 1 calc R U . . .
C17 C 0.7752(8) 0.1766(9) 0.7476(7) 0.183(5) Uani 1 1 d . U . . .
H17A H 0.755433 0.120666 0.713691 0.274 Uiso 1 1 calc R U . . .
H17B H 0.822057 0.183033 0.795332 0.274 Uiso 1 1 calc R U . . .
H17C H 0.796978 0.205794 0.724190 0.274 Uiso 1 1 calc R U . . .
C12 C 0.7465(10) 0.2768(10) 0.8371(9) 0.223(7) Uani 1 1 d . U . . .
H12A H 0.804630 0.298117 0.843208 0.335 Uiso 1 1 calc R U . . .
H12B H 0.752017 0.259927 0.877869 0.335 Uiso 1 1 calc R U . . .
H12C H 0.711921 0.317536 0.839021 0.335 Uiso 1 1 calc R U . . .

loop_
_atom_site_aniso_label
_atom_site_aniso_U_11
_atom_site_aniso_U_22
_atom_site_aniso_U_33
_atom_site_aniso_U_23
_atom_site_aniso_U_13
_atom_site_aniso_U_12
Al01 0.0554(14) 0.112(3) 0.0412(14) 0.0377(16) 0.0164(11) 0.0060(13)
Al02 0.0594(14) 0.102(2) 0.0399(14) 0.0317(15) 0.0163(11) 0.0063(14)
Al03 0.0570(14) 0.106(2) 0.0422(15) 0.0397(16) 0.0167(11) 0.0028(13)
O004 0.061(3) 0.111(5) 0.042(3) 0.038(3) 0.019(2) 0.002(3)
O005 0.061(3) 0.115(5) 0.047(3) 0.039(3) 0.019(2) 0.005(3)
O006 0.060(3) 0.102(5) 0.038(3) 0.033(3) 0.018(2) 0.005(3)
O007 0.075(4) 0.122(6) 0.052(3) 0.049(4) 0.020(3) 0.002(3)
O008 0.059(3) 0.135(6) 0.046(3) 0.050(4) 0.019(3) 0.004(3)
O009 0.056(3) 0.107(5) 0.043(3) 0.033(3) 0.018(2) 0.003(3)
O00A 0.061(3) 0.088(5) 0.035(3) 0.026(3) 0.010(2) -0.003(3)
O00B 0.052(3) 0.130(5) 0.055(3) 0.056(4) 0.018(2) 0.005(3)
O00C 0.060(3) 0.120(5) 0.052(3) 0.051(3) 0.024(3) 0.015(3)
O00D 0.059(3) 0.105(5) 0.046(3) 0.032(3) 0.016(3) 0.000(3)
O00E 0.066(3) 0.130(6) 0.052(4) 0.055(4) 0.028(3) 0.024(3)
O00F 0.070(3) 0.115(5) 0.044(3) 0.043(3) 0.022(3) 0.013(3)
O00G 0.055(3) 0.118(5) 0.042(3) 0.041(4) 0.007(2) 0.000(3)
O00H 0.073(4) 0.111(6) 0.056(4) 0.037(4) 0.019(3) -0.009(3)
N00I 0.075(5) 0.134(7) 0.062(5) 0.051(5) 0.030(4) 0.003(4)
N00J 0.072(5) 0.111(7) 0.063(5) 0.044(5) 0.010(4) 0.027(5)
C00K 0.055(4) 0.108(8) 0.047(5) 0.048(6) 0.021(4) 0.014(5)
C00L 0.054(5) 0.100(8) 0.038(4) 0.033(5) 0.011(4) 0.005(4)
C00M 0.072(6) 0.102(8) 0.063(6) 0.049(6) 0.033(4) 0.023(5)
C00N 0.059(5) 0.099(8) 0.044(5) 0.037(5) 0.007(4) 0.001(5)
C00O 0.069(5) 0.103(9) 0.039(5) 0.023(6) 0.017(4) 0.006(5)
C00P 0.061(5) 0.114(8) 0.050(5) 0.035(5) 0.014(4) 0.000(5)
C00Q 0.047(4) 0.108(8) 0.056(5) 0.054(5) 0.016(4) 0.017(4)
C00R 0.065(5) 0.106(8) 0.055(5) 0.036(5) 0.017(4) 0.007(5)
C00S 0.061(5) 0.091(7) 0.045(5) 0.032(5) 0.016(4) 0.012(4)
C00T 0.059(5) 0.102(8) 0.049(5) 0.046(5) 0.019(4) 0.006(5)
C00U 0.066(5) 0.095(7) 0.035(4) 0.033(5) 0.013(4) 0.013(4)
C00V 0.053(5) 0.114(9) 0.053(6) 0.043(6) 0.015(4) 0.004(5)
C00W 0.076(5) 0.106(8) 0.039(5) 0.029(5) 0.025(4) 0.020(5)
C00X 0.077(6) 0.132(9) 0.054(6) 0.044(6) 0.031(5) 0.018(6)
C00Y 0.062(5) 0.130(9) 0.054(6) 0.050(6) 0.027(5) 0.023(5)
C00Z 0.065(5) 0.101(8) 0.047(5) 0.040(5) 0.023(4) 0.013(5)
C2 0.063(5) 0.168(9) 0.089(6) 0.090(6) 0.045(5) 0.035(6)
C011 0.067(5) 0.101(7) 0.041(5) 0.033(5) 0.026(4) 0.016(5)
C012 0.046(4) 0.114(8) 0.040(5) 0.029(5) 0.016(3) 0.008(4)
C013 0.046(5) 0.105(8) 0.046(5) 0.032(5) 0.016(4) 0.014(4)
C014 0.056(5) 0.135(9) 0.064(6) 0.073(6) 0.009(4) 0.003(5)
C015 0.062(5) 0.127(9) 0.057(6) 0.063(6) 0.017(4) 0.016(5)
C016 0.066(5) 0.123(8) 0.049(5) 0.048(5) 0.026(4) 0.011(5)
C017 0.056(5) 0.121(9) 0.054(5) 0.053(6) 0.021(4) 0.019(5)
C018 0.061(5) 0.133(9) 0.059(6) 0.063(6) 0.025(4) 0.026(5)
C019 0.069(6) 0.132(10) 0.045(5) 0.047(6) 0.018(4) 0.014(6)
C01A 0.068(5) 0.112(8) 0.038(5) 0.036(5) 0.013(4) 0.012(5)
C01B 0.057(5) 0.105(9) 0.064(6) 0.057(6) 0.018(4) 0.010(5)
C01C 0.076(5) 0.087(7) 0.051(5) 0.025(5) 0.033(4) 0.009(5)
C01D 0.069(5) 0.087(7) 0.041(5) 0.028(5) 0.028(4) 0.014(5)
C01E 0.066(5) 0.117(9) 0.036(5) 0.031(5) 0.014(4) -0.001(5)
C01F 0.053(5) 0.133(10) 0.034(5) 0.031(6) 0.007(4) -0.009(5)
C01G 0.070(6) 0.135(9) 0.053(5) 0.059(6) 0.029(4) 0.022(6)
C01I 0.072(6) 0.140(10) 0.066(6) 0.067(7) 0.024(5) 0.031(6)
C01J 0.050(5) 0.120(9) 0.047(5) 0.047(6) 0.015(4) 0.010(5)
C01K 0.074(5) 0.122(10) 0.033(5) 0.034(6) 0.013(4) 0.007(5)
C01L 0.081(6) 0.132(11) 0.059(6) 0.027(6) 0.010(4) 0.000(6)
C01M 0.062(5) 0.102(8) 0.048(5) 0.028(5) 0.021(4) 0.006(5)
C01N 0.070(5) 0.132(9) 0.047(5) 0.047(6) 0.013(4) 0.009(5)
C01O 0.055(5) 0.102(8) 0.040(5) 0.027(5) 0.011(4) 0.009(5)
C01P 0.070(6) 0.113(9) 0.057(6) 0.046(6) 0.023(5) 0.011(5)
C01Q 0.055(5) 0.107(8) 0.066(6) 0.048(5) 0.033(4) 0.030(5)
C01R 0.068(5) 0.113(9) 0.054(6) 0.038(6) 0.025(4) -0.009(5)
C01S 0.076(6) 0.131(9) 0.057(6) 0.044(6) 0.018(5) 0.013(5)
C01T 0.087(6) 0.102(9) 0.052(6) 0.038(6) 0.031(5) 0.008(5)
C01U 0.085(6) 0.095(9) 0.068(7) 0.049(7) 0.031(5) 0.004(5)
C01V 0.049(4) 0.114(8) 0.057(5) 0.056(6) 0.009(4) -0.001(4)
C01W 0.062(6) 0.136(10) 0.056(6) 0.044(6) 0.003(4) 0.015(6)
C01X 0.077(6) 0.141(9) 0.062(6) 0.074(6) 0.024(5) 0.030(6)
C01Y 0.097(7) 0.123(9) 0.079(7) 0.063(7) 0.045(6) 0.040(6)
C01Z 0.053(5) 0.132(9) 0.059(5) 0.052(6) 0.022(4) 0.023(5)
C020 0.093(6) 0.096(9) 0.071(7) 0.041(7) 0.035(5) 0.009(6)
C021 0.086(6) 0.120(9) 0.039(5) 0.041(5) 0.025(5) 0.019(6)
C022 0.061(5) 0.130(9) 0.037(5) 0.045(5) 0.010(4) 0.000(5)
C023 0.081(6) 0.100(9) 0.056(6) 0.037(6) 0.032(4) 0.016(5)
C024 0.110(7) 0.094(8) 0.045(5) 0.033(5) 0.043(5) 0.025(5)
C025 0.106(7) 0.152(11) 0.055(6) 0.043(7) 0.052(5) 0.027(7)
C026 0.089(6) 0.127(9) 0.039(5) 0.038(6) 0.037(4) 0.025(5)
C16 0.067(5) 0.172(10) 0.103(7) 0.109(7) 0.010(5) -0.007(6)
C20 0.081(6) 0.254(11) 0.095(7) 0.122(8) 0.037(5) 0.032(7)
C029 0.085(6) 0.179(11) 0.080(7) 0.099(8) 0.039(5) 0.050(7)
C22 0.129(9) 0.095(10) 0.097(8) 0.049(8) 0.056(7) 0.006(7)
C02B 0.069(6) 0.118(10) 0.082(7) 0.053(7) 0.010(5) 0.002(6)
C02C 0.067(5) 0.118(8) 0.062(6) 0.051(6) 0.012(4) 0.000(5)
C02D 0.073(5) 0.160(10) 0.065(6) 0.078(7) 0.036(4) 0.037(5)
C02E 0.063(6) 0.143(10) 0.085(7) 0.039(7) -0.001(5) -0.008(6)
C02F 0.111(7) 0.120(9) 0.046(6) 0.021(6) 0.026(5) -0.003(6)
C02G 0.097(7) 0.128(11) 0.061(7) 0.018(7) 0.047(6) 0.051(7)
C02H 0.065(6) 0.152(11) 0.123(9) 0.050(8) 0.048(6) -0.003(6)
C02I 0.098(7) 0.116(10) 0.121(9) 0.059(8) -0.022(6) 0.015(6)
C02J 0.096(6) 0.230(13) 0.052(6) 0.084(8) 0.013(5) -0.025(7)
C02K 0.165(10) 0.135(12) 0.126(10) 0.077(9) 0.074(8) 0.015(9)
C4 0.087(6) 0.200(11) 0.091(7) 0.091(7) 0.030(5) 0.034(6)
C9 0.143(8) 0.141(11) 0.087(8) 0.055(8) 0.054(6) 0.004(7)
C10 0.113(7) 0.213(12) 0.095(7) 0.081(8) 0.057(6) 0.004(7)
C13 0.152(9) 0.165(11) 0.087(7) 0.062(8) 0.076(6) 0.056(8)
C02P 0.055(5) 0.188(12) 0.073(7) 0.039(7) 0.018(5) 0.001(6)
C6 0.130(7) 0.154(10) 0.042(5) 0.050(6) 0.037(5) 0.031(6)
C02S 0.113(8) 0.218(17) 0.128(10) 0.089(11) 0.083(8) 0.073(10)
C21 0.107(7) 0.290(14) 0.084(8) 0.090(9) 0.036(6) 0.068(8)
C8 0.098(8) 0.239(17) 0.188(14) 0.146(13) -0.009(8) -0.032(9)
C1 0.130(8) 0.197(13) 0.120(10) 0.058(9) 0.038(7) 0.077(8)
C3 0.068(6) 0.207(12) 0.195(11) 0.130(9) 0.020(6) 0.021(7)
C11 0.139(6) 0.205(8) 0.124(6) 0.104(6) 0.069(5) 0.079(6)
C02Z 0.089(7) 0.261(17) 0.133(11) 0.077(11) 0.066(8) 0.053(9)
C030 0.122(8) 0.197(13) 0.131(10) 0.096(10) 0.085(7) 0.054(8)
C18 0.112(7) 0.282(12) 0.085(7) 0.113(8) 0.014(5) 0.038(8)
C15 0.157(9) 0.236(13) 0.118(9) 0.109(9) 0.062(7) -0.012(9)
C19 0.150(9) 0.260(15) 0.140(10) 0.138(11) 0.020(8) 0.045(10)
C14 0.122(8) 0.212(12) 0.185(11) 0.156(10) 0.008(8) -0.010(8)
C7 0.35(2) 0.115(13) 0.211(16) 0.052(11) 0.229(16) 0.044(12)
C5 0.191(10) 0.235(11) 0.202(10) 0.175(9) 0.065(8) 0.045(8)
C17 0.186(9) 0.274(12) 0.143(9) 0.120(8) 0.077(7) 0.145(9)
C12 0.232(11) 0.244(12) 0.162(11) 0.094(10) 0.025(9) 0.108(10)

loop_
_atom_type_symbol
_atom_type_description
_atom_type_scat_dispersion_real
_atom_type_scat_dispersion_imag
_atom_type_scat_source
C C 0.0137 0.0067 'International Tables Vol C Tables 4.2.6.8 and 6.1.1.4'
H H 0.0000 0.0000 'International Tables Vol C Tables 4.2.6.8 and 6.1.1.4'
Al Al 0.1771 0.1873 'International Tables Vol C Tables 4.2.6.8 and 6.1.1.4'
N N 0.0241 0.0134 'International Tables Vol C Tables 4.2.6.8 and 6.1.1.4'
O O 0.0389 0.0241 'International Tables Vol C Tables 4.2.6.8 and 6.1.1.4'

loop_
_geom_angle_atom_site_label_1
_geom_angle_atom_site_label_2
_geom_angle_atom_site_label_3
_geom_angle
_geom_angle_site_symmetry_1
_geom_angle_site_symmetry_3
_geom_angle_publ_flag
O004 Al01 Al03 39.94(18) . . ?
O004 Al01 O00D 176.7(3) . . ?
O005 Al01 Al03 116.48(18) . . ?
O005 Al01 O004 94.0(2) . . ?
O005 Al01 O00D 86.4(2) . . ?
O006 Al01 Al03 41.89(16) 2_666 . ?
O006 Al01 O004 81.6(2) 2_666 . ?
O006 Al01 O005 122.8(3) 2_666 . ?
O006 Al01 O00C 120.1(2) 2_666 . ?
O006 Al01 O00D 95.5(3) 2_666 . ?
O00C Al01 Al03 107.92(18) . . ?
O00C Al01 O004 92.9(3) . . ?
O00C Al01 O005 117.0(3) . . ?
O00C Al01 O00D 89.8(2) . . ?
O00D Al01 Al03 137.3(2) . . ?
O006 Al02 O009 113.9(3) . . ?
O006 Al02 O00A 75.5(2) . 2_666 ?
O006 Al02 O00B 108.1(3) . . ?
O009 Al02 O00A 69.71(18) . 2_666 ?
O00B Al02 O009 93.7(2) . . ?
O00B Al02 O00A 162.6(2) . 2_666 ?
O00F Al02 O006 115.6(3) . . ?
O00F Al02 O009 117.2(3) . . ?
O00F Al02 O00A 88.0(2) . 2_666 ?
O00F Al02 O00B 104.9(3) . . ?
Al01 Al03 Al03 115.83(11) . 2_666 ?
O004 Al03 Al01 39.92(15) . . ?
O004 Al03 Al03 137.1(2) . 2_666 ?
O004 Al03 O006 78.0(2) . 2_666 ?
O004 Al03 O009 97.9(3) . . ?
O004 Al03 O00A 101.4(2) . 2_666 ?
O004 Al03 O00A 163.0(2) . . ?
O004 Al03 O00G 95.8(2) . . ?
O006 Al03 Al01 38.29(17) 2_666 . ?
O006 Al03 Al03 90.83(17) 2_666 2_666 ?
O009 Al03 Al01 137.0(2) . . ?
O009 Al03 Al03 88.85(17) . 2_666 ?
O009 Al03 O006 173.6(3) . 2_666 ?
O009 Al03 O00A 80.0(2) . 2_666 ?
O009 Al03 O00A 98.3(2) . . ?
O009 Al03 O00G 87.6(2) . . ?
O00A Al03 Al01 123.20(17) . . ?
O00A Al03 Al01 97.97(17) 2_666 . ?
O00A Al03 Al03 38.04(17) 2_666 2_666 ?
O00A Al03 Al03 38.58(15) . 2_666 ?
O00A Al03 O006 95.9(2) 2_666 2_666 ?
O00A Al03 O006 85.4(2) . 2_666 ?
O00A Al03 O00A 76.6(3) . 2_666 ?
O00G Al03 Al01 101.88(18) . . ?
O00G Al03 Al03 126.9(2) . 2_666 ?
O00G Al03 O006 97.8(2) . 2_666 ?
O00G Al03 O00A 159.9(2) . 2_666 ?
O00G Al03 O00A 89.8(2) . . ?
Al01 O004 Al03 100.1(3) . . ?
C01R O005 Al01 125.9(4) . . ?
Al01 O006 Al03 99.8(3) 2_666 2_666 ?
Al02 O006 Al01 146.3(3) . 2_666 ?
Al02 O006 Al03 109.6(3) . 2_666 ?
C01F O007 H007 109.5 . . ?
C00U O008 H008 109.5 . . ?
Al02 O009 Al03 115.2(2) . . ?
Al02 O009 H009 108.7(16) . . ?
Al03 O009 H009 132.9(19) . . ?
Al03 O00A Al02 88.8(2) . 2_666 ?
Al03 O00A Al02 91.65(17) 2_666 2_666 ?
Al03 O00A Al03 103.4(3) . 2_666 ?
C01D O00B Al02 134.2(5) . . ?
C00Y O00C Al01 131.0(5) . . ?
C021 O00D Al01 131.8(5) . . ?
C01G O00E H00E 109.5 . . ?
C01P O00F Al02 144.5(6) . . ?
C01W O00G Al03 131.3(5) . . ?
C01B O00H H00H 109.5 . . ?
C021 N00I C02H 120.0(7) . . ?
C021 N00I C02J 120.4(7) . . ?
C02J N00I C02H 119.5(6) . . ?
C01W N00J C02I 120.5(8) . . ?
C01W N00J C02P 121.8(8) . . ?
C02I N00J C02P 117.6(8) . . ?
C01B C00K C01C 122.4(8) . . ?
C01U C00K C01B 117.2(8) . . ?
C01U C00K C01C 120.4(7) . . ?
C01D C00L C01C 121.7(7) . . ?
C01D C00L C01V 116.9(7) . . ?
C01V C00L C01C 121.4(6) . . ?
C00R C00M C2 120.0(8) . . ?
C01M C00M C00R 115.4(8) . . ?
C01M C00M C2 124.5(7) . . ?
C00V C00N C01F 118.3(9) . . ?
C00V C00N C01K 119.4(8) . . ?
C01F C00N C01K 122.1(8) . . ?
C01B C00O C023 117.9(8) . . ?
C01B C00O C02C 125.1(9) . . ?
C023 C00O C02C 116.7(8) . . ?
C019 C00P H00P 117.5 . . ?
C01J C00P H00P 117.5 . . ?
C01J C00P C019 125.0(9) . . ?
C01D C00Q C01Z 122.4(7) . . ?
C01X C00Q C01D 118.3(7) . . ?
C01X C00Q C01Z 119.2(7) . . ?
C00M C00R H00R 118.9 . . ?
C013 C00R C00M 122.2(8) . . ?
C013 C00R H00R 118.9 . . ?
C00U C00S C01K 123.2(6) . . ?
C00U C00S C01N 118.2(7) . . ?
C01N C00S C01K 118.5(7) . . ?
C01G C00T C012 120.9(7) . . ?
C01M C00T C012 120.6(7) . . ?
C01M C00T C01G 118.2(8) . . ?
C00S C00U O008 118.0(6) . . ?
C00S C00U C00Z 122.7(7) . . ?
C00Z C00U O008 119.2(6) . . ?
C00N C00V H00V 117.7 . . ?
C00N C00V C019 124.5(9) . . ?
C019 C00V H00V 117.7 . . ?
C01R C00W C024 121.9(7) . . ?
C026 C00W C01R 119.2(8) . . ?
C026 C00W C024 118.9(9) . . ?
C01S C00X C02G 121.0(8) . . ?
C01Y C00X C01S 119.0(8) . . ?
C01Y C00X C02G 120.0(8) . . ?
O00C C00Y C01O 120.4(7) . . ?
O00C C00Y C01Q 118.8(7) . . ?
C01Q C00Y C01O 120.5(7) . . ?
C00U C00Z C016 115.2(6) . . ?
C00U C00Z C017 123.6(6) . . ?
C016 C00Z C017 121.2(6) . . ?
C00M C2 C3 110.6(9) . . ?
C4 C2 C00M 112.4(7) . . ?
C4 C2 C1 109.4(10) . . ?
C4 C2 C3 104.4(8) . . ?
C1 C2 C00M 111.4(8) . . ?
C1 C2 C3 108.3(9) . . ?
H01A C011 H01B 107.8 . . ?
C013 C011 H01A 109.1 . . ?
C013 C011 H01B 109.1 . . ?
C013 C011 C018 112.5(6) . . ?
C018 C011 H01A 109.1 . . ?
C018 C011 H01B 109.1 . . ?
C00T C012 H01C 108.9 . . ?
C00T C012 H01D 108.9 . . ?
C00T C012 C01Q 113.5(7) . . ?
H01C C012 H01D 107.7 . . ?
C01Q C012 H01C 108.9 . . ?
C01Q C012 H01D 108.9 . . ?
C00R C013 C011 120.1(8) . . ?
C01G C013 C00R 119.4(7) . . ?
C01G C013 C011 120.4(7) . . ?
C01V C014 C01X 115.5(7) . . ?
C01V C014 C16 123.2(7) . . ?
C01X C014 C16 121.2(7) . . ?
C01I C015 C01P 118.0(9) . . ?
C01I C015 C01Z 119.8(8) . . ?
C01P C015 C01Z 122.1(7) . . ?
C00Z C016 H016 117.3 . . ?
C022 C016 C00Z 125.4(7) . . ?
C022 C016 H016 117.3 . . ?
C00Z C017 H01E 108.8 . . ?
C00Z C017 H01F 108.8 . . ?
H01E C017 H01F 107.7 . . ?
C01A C017 C00Z 113.8(7) . . ?
C01A C017 H01E 108.8 . . ?
C01A C017 H01F 108.8 . . ?
C01P C018 C011 118.8(7) . . ?
C01P C018 C02D 121.2(8) . . ?
C02D C018 C011 119.9(9) . . ?
C00P C019 C02B 122.5(10) . . ?
C00V C019 C00P 114.4(8) . . ?
C00V C019 C02B 123.1(8) . . ?
C01E C01A C017 122.1(8) . . ?
C01R C01A C017 122.2(8) . . ?
C01R C01A C01E 115.7(9) . . ?
O00H C01B C00K 116.7(9) . . ?
C00O C01B O00H 121.0(8) . . ?
C00O C01B C00K 122.2(9) . . ?
C00K C01C H01G 108.2 . . ?
C00K C01C H01H 108.2 . . ?
C00L C01C C00K 116.2(7) . . ?
C00L C01C H01G 108.2 . . ?
C00L C01C H01H 108.2 . . ?
H01G C01C H01H 107.4 . . ?
O00B C01D C00L 117.3(7) . . ?
O00B C01D C00Q 121.0(7) . . ?
C00Q C01D C00L 121.4(7) . . ?
C01A C01E H01I 117.4 . . ?
C01T C01E C01A 125.2(9) . . ?
C01T C01E H01I 117.4 . . ?
C00N C01F O007 121.0(9) . . ?
C01J C01F O007 116.9(8) . . ?
C01J C01F C00N 122.0(7) . . ?
O00E C01G C00T 123.3(8) . . ?
O00E C01G C013 116.3(7) . . ?
C013 C01G C00T 120.3(8) . . ?
C015 C01I H01J 118.2 . . ?
C029 C01I C015 123.7(9) . . ?
C029 C01I H01J 118.2 . . ?
C00P C01J C01F 115.7(8) . . ?
C00P C01J C02C 123.0(9) . . ?
C01F C01J C02C 121.2(7) . . ?
C00N C01K C00S 117.6(7) . . ?
C00N C01K H01K 107.9 . . ?
C00N C01K H01L 107.9 . . ?
C00S C01K H01K 107.9 . . ?
C00S C01K H01L 107.9 . . ?
H01K C01K H01L 107.2 . . ?
H01M C01L H01N 109.5 . . ?
H01M C01L H01O 109.5 . . ?
H01N C01L H01O 109.5 . . ?
C02B C01L H01M 109.5 . . ?
C02B C01L H01N 109.5 . . ?
C02B C01L H01O 109.5 . . ?
C00M C01M C00T 124.4(7) . . ?
C00M C01M H01P 117.8 . . ?
C00T C01M H01P 117.8 . . ?
C00S C01N H01Q 118.7 . . ?
C00S C01N C022 122.6(7) . . ?
C022 C01N H01Q 118.7 . . ?
C00Y C01O C01Y 119.6(7) . . ?
C00Y C01O C024 120.2(7) . . ?
C01Y C01O C024 120.2(8) . . ?
O00F C01P C015 118.4(9) . . ?
O00F C01P C018 123.4(8) . . ?
C018 C01P C015 118.2(8) . . ?
C00Y C01Q C012 122.8(7) . . ?
C00Y C01Q C01S 118.2(8) . . ?
C01S C01Q C012 119.0(7) . . ?
O005 C01R C00W 122.4(8) . . ?
O005 C01R C01A 116.7(9) . . ?
C00W C01R C01A 120.8(8) . . ?
C00X C01S C01Q 121.2(8) . . ?
C00X C01S H01S 119.4 . . ?
C01Q C01S H01S 119.4 . . ?
C01E C01T C025 123.3(9) . . ?
C01E C01T C026 115.8(8) . . ?
C026 C01T C025 120.9(10) . . ?
C00K C01U H01U 118.2 . . ?
C00K C01U C020 123.7(8) . . ?
C020 C01U H01U 118.2 . . ?
C00L C01V H01V 117.9 . . ?
C014 C01V C00L 124.3(7) . . ?
C014 C01V H01V 117.9 . . ?
O00G C01W N00J 122.7(9) . . ?
O00G C01W H01W 118.6 . . ?
N00J C01W H01W 118.6 . . ?
C00Q C01X C014 123.4(7) . . ?
C00Q C01X H01X 118.3 . . ?
C014 C01X H01X 118.3 . . ?
C00X C01Y C01O 121.0(9) . . ?
C00X C01Y H01Y 119.5 . . ?
C01O C01Y H01Y 119.5 . . ?
C00Q C01Z C015 111.2(7) . . ?
C00Q C01Z H01R 109.4 . . ?
C00Q C01Z H01T 109.4 . . ?
C015 C01Z H01R 109.4 . . ?
C015 C01Z H01T 109.4 . . ?
H01R C01Z H01T 108.0 . . ?
C01U C020 C22 123.0(9) . . ?
C023 C020 C01U 116.4(9) . . ?
C023 C020 C22 120.5(10) . . ?
O00D C021 N00I 122.3(7) . . ?
O00D C021 H021 118.8 . . ?
N00I C021 H021 118.8 . . ?
C016 C022 C01N 115.3(7) . . ?
C016 C022 C20 122.0(7) . . ?
C01N C022 C20 122.6(7) . . ?
C00O C023 H023 118.8 . . ?
C020 C023 C00O 122.5(9) . . ?
C020 C023 H023 118.8 . . ?
C00W C024 H02A 108.2 . . ?
C00W C024 H02B 108.2 . . ?
C01O C024 C00W 116.2(7) . . ?
C01O C024 H02A 108.2 . . ?
C01O C024 H02B 108.2 . . ?
H02A C024 H02B 107.4 . . ?
C01T C025 C10 106.4(7) . . ?
C01T C025 C6 112.3(8) . . ?
C13 C025 C01T 109.7(9) . . ?
C13 C025 C10 110.4(9) . . ?
C13 C025 C6 109.2(8) . . ?
C6 C025 C10 108.7(9) . . ?
C00W C026 C01T 123.3(9) . . ?
C00W C026 H026 118.4 . . ?
C01T C026 H026 118.4 . . ?
C014 C16 C15 107.4(9) . . ?
C02K C16 C014 109.8(8) . . ?
C02K C16 C15 108.0(8) . . ?
C14 C16 C014 113.3(7) . . ?
C14 C16 C02K 115.3(11) . . ?
C14 C16 C15 102.4(10) . . ?
C022 C20 C19 107.2(10) . . ?
C21 C20 C022 111.1(10) . . ?
C21 C20 C18 120.1(11) . . ?
C21 C20 C19 104.0(10) . . ?
C18 C20 C022 113.2(7) . . ?
C18 C20 C19 99.2(11) . . ?
C01I C029 C02D 117.6(8) . . ?
C01I C029 C11 123.0(9) . . ?
C02D C029 C11 119.4(10) . . ?
C020 C22 C9 111.8(9) . . ?
C020 C22 C8 106.8(9) . . ?
C8 C22 C9 107.5(9) . . ?
C7 C22 C020 114.3(9) . . ?
C7 C22 C9 107.0(10) . . ?
C7 C22 C8 109.3(11) . . ?
C019 C02B C01L 112.8(8) . . ?
C019 C02B C02E 112.0(9) . . ?
C019 C02B C02F 107.9(7) . . ?
C01L C02B C02F 108.5(9) . . ?
C02E C02B C01L 107.7(7) . . ?
C02E C02B C02F 107.8(8) . . ?
C00O C02C C01J 111.2(7) . . ?
C00O C02C H02C 109.4 . . ?
C00O C02C H02D 109.4 . . ?
C01J C02C H02C 109.4 . . ?
C01J C02C H02D 109.4 . . ?
H02C C02C H02D 108.0 . . ?
C018 C02D C029 121.0(9) . . ?
C018 C02D H02E 119.5 . . ?
C029 C02D H02E 119.5 . . ?
C02B C02E H02F 109.5 . . ?
C02B C02E H02G 109.5 . . ?
C02B C02E H02H 109.5 . . ?
H02F C02E H02G 109.5 . . ?
H02F C02E H02H 109.5 . . ?
H02G C02E H02H 109.5 . . ?
C02B C02F H02I 109.5 . . ?
C02B C02F H02J 109.5 . . ?
C02B C02F H02K 109.5 . . ?
H02I C02F H02J 109.5 . . ?
H02I C02F H02K 109.5 . . ?
H02J C02F H02K 109.5 . . ?
C02S C02G C00X 108.5(10) . . ?
C02S C02G C02Z 107.0(10) . . ?
C02S C02G C030 109.4(9) . . ?
C02Z C02G C00X 114.9(8) . . ?
C02Z C02G C030 107.0(10) . . ?
C030 C02G C00X 109.9(8) . . ?
N00I C02H H02L 109.5 . . ?
N00I C02H H02M 109.5 . . ?
N00I C02H H02N 109.5 . . ?
H02L C02H H02M 109.5 . . ?
H02L C02H H02N 109.5 . . ?
H02M C02H H02N 109.5 . . ?
N00J C02I H02O 109.5 . . ?
N00J C02I H02P 109.5 . . ?
N00J C02I H02Q 109.5 . . ?
H02O C02I H02P 109.5 . . ?
H02O C02I H02Q 109.5 . . ?
H02P C02I H02Q 109.5 . . ?
N00I C02J H02R 109.5 . . ?
N00I C02J H02S 109.5 . . ?
N00I C02J H02T 109.5 . . ?
H02R C02J H02S 109.5 . . ?
H02R C02J H02T 109.5 . . ?
H02S C02J H02T 109.5 . . ?
C16 C02K H02U 109.5 . . ?
C16 C02K H02V 109.5 . . ?
C16 C02K H02W 109.5 . . ?
H02U C02K H02V 109.5 . . ?
H02U C02K H02W 109.5 . . ?
H02V C02K H02W 109.5 . . ?
C2 C4 H4A 109.5 . . ?
C2 C4 H4B 109.5 . . ?
C2 C4 H4C 109.5 . . ?
H4A C4 H4B 109.5 . . ?
H4A C4 H4C 109.5 . . ?
H4B C4 H4C 109.5 . . ?
C22 C9 H9A 109.5 . . ?
C22 C9 H9B 109.5 . . ?
C22 C9 H9C 109.5 . . ?
H9A C9 H9B 109.5 . . ?
H9A C9 H9C 109.5 . . ?
H9B C9 H9C 109.5 . . ?
C025 C10 H10A 109.5 . . ?
C025 C10 H10B 109.5 . . ?
C025 C10 H10C 109.5 . . ?
H10A C10 H10B 109.5 . . ?
H10A C10 H10C 109.5 . . ?
H10B C10 H10C 109.5 . . ?
C025 C13 H13A 109.5 . . ?
C025 C13 H13B 109.5 . . ?
C025 C13 H13C 109.5 . . ?
H13A C13 H13B 109.5 . . ?
H13A C13 H13C 109.5 . . ?
H13B C13 H13C 109.5 . . ?
N00J C02P H02X 109.5 . . ?
N00J C02P H02Y 109.5 . . ?
N00J C02P H 109.5 . . ?
H02X C02P H02Y 109.5 . . ?
H02X C02P H 109.5 . . ?
H02Y C02P H 109.5 . . ?
C025 C6 H6A 109.5 . . ?
C025 C6 H6B 109.5 . . ?
C025 C6 H6C 109.5 . . ?
H6A C6 H6B 109.5 . . ?
H6A C6 H6C 109.5 . . ?
H6B C6 H6C 109.5 . . ?
C02G C02S H02Z 109.5 . . ?
C02G C02S HA 109.5 . . ?
C02G C02S HB 109.5 . . ?
H02Z C02S HA 109.5 . . ?
H02Z C02S HB 109.5 . . ?
HA C02S HB 109.5 . . ?
C20 C21 H21A 109.5 . . ?
C20 C21 H21B 109.5 . . ?
C20 C21 H21C 109.5 . . ?
H21A C21 H21B 109.5 . . ?
H21A C21 H21C 109.5 . . ?
H21B C21 H21C 109.5 . . ?
C22 C8 H8A 109.5 . . ?
C22 C8 H8B 109.5 . . ?
C22 C8 H8C 109.5 . . ?
H8A C8 H8B 109.5 . . ?
H8A C8 H8C 109.5 . . ?
H8B C8 H8C 109.5 . . ?
C2 C1 H1A 109.5 . . ?
C2 C1 H1B 109.5 . . ?
C2 C1 H1C 109.5 . . ?
H1A C1 H1B 109.5 . . ?
H1A C1 H1C 109.5 . . ?
H1B C1 H1C 109.5 . . ?
C2 C3 H3A 109.5 . . ?
C2 C3 H3B 109.5 . . ?
C2 C3 H3C 109.5 . . ?
H3A C3 H3B 109.5 . . ?
H3A C3 H3C 109.5 . . ?
H3B C3 H3C 109.5 . . ?
C5 C11 C029 112.2(10) . . ?
C5 C11 C17 117.7(13) . . ?
C5 C11 C12 97.6(12) . . ?
C17 C11 C029 116.1(10) . . ?
C17 C11 C12 103.2(12) . . ?
C12 C11 C029 107.1(12) . . ?
C02G C02Z H02 109.5 . . ?
C02G C02Z HC 109.5 . . ?
C02G C02Z HD 109.5 . . ?
H02 C02Z HC 109.5 . . ?
H02 C02Z HD 109.5 . . ?
HC C02Z HD 109.5 . . ?
C02G C030 H03A 109.5 . . ?
C02G C030 H03B 109.5 . . ?
C02G C030 H03C 109.5 . . ?
H03A C030 H03B 109.5 . . ?
H03A C030 H03C 109.5 . . ?
H03B C030 H03C 109.5 . . ?
C20 C18 H18A 109.5 . . ?
C20 C18 H18B 109.5 . . ?
C20 C18 H18C 109.5 . . ?
H18A C18 H18B 109.5 . . ?
H18A C18 H18C 109.5 . . ?
H18B C18 H18C 109.5 . . ?
C16 C15 H15A 109.5 . . ?
C16 C15 H15B 109.5 . . ?
C16 C15 H15C 109.5 . . ?
H15A C15 H15B 109.5 . . ?
H15A C15 H15C 109.5 . . ?
H15B C15 H15C 109.5 . . ?
C20 C19 H19A 109.5 . . ?
C20 C19 H19B 109.5 . . ?
C20 C19 H19C 109.5 . . ?
H19A C19 H19B 109.5 . . ?
H19A C19 H19C 109.5 . . ?
H19B C19 H19C 109.5 . . ?
C16 C14 H14A 109.5 . . ?
C16 C14 H14B 109.5 . . ?
C16 C14 H14C 109.5 . . ?
H14A C14 H14B 109.5 . . ?
H14A C14 H14C 109.5 . . ?
H14B C14 H14C 109.5 . . ?
C22 C7 H7A 109.5 . . ?
C22 C7 H7B 109.5 . . ?
C22 C7 H7C 109.5 . . ?
H7A C7 H7B 109.5 . . ?
H7A C7 H7C 109.5 . . ?
H7B C7 H7C 109.5 . . ?
C11 C5 H5A 109.5 . . ?
C11 C5 H5B 109.5 . . ?
C11 C5 H5C 109.5 . . ?
H5A C5 H5B 109.5 . . ?
H5A C5 H5C 109.5 . . ?
H5B C5 H5C 109.5 . . ?
C11 C17 H17A 109.5 . . ?
C11 C17 H17B 109.5 . . ?
C11 C17 H17C 109.5 . . ?
H17A C17 H17B 109.5 . . ?
H17A C17 H17C 109.5 . . ?
H17B C17 H17C 109.5 . . ?
C11 C12 H12A 109.5 . . ?
C11 C12 H12B 109.5 . . ?
C11 C12 H12C 109.5 . . ?
H12A C12 H12B 109.5 . . ?
H12A C12 H12C 109.5 . . ?
H12B C12 H12C 109.5 . . ?

loop_
_geom_bond_atom_site_label_1
_geom_bond_atom_site_label_2
_geom_bond_distance
_geom_bond_site_symmetry_2
_geom_bond_publ_flag
Al01 Al03 2.831(3) . ?
Al01 O004 1.845(5) . ?
Al01 O005 1.812(5) . ?
Al01 O006 1.780(6) 2_666 ?
Al01 O00C 1.781(6) . ?
Al01 O00D 1.930(5) . ?
Al02 O006 1.767(6) . ?
Al02 O009 1.796(5) . ?
Al02 O00A 2.381(5) 2_666 ?
Al02 O00B 1.770(5) . ?
Al02 O00F 1.735(6) . ?
Al03 Al03 2.989(4) 2_666 ?
Al03 O004 1.846(6) . ?
Al03 O006 1.918(5) 2_666 ?
Al03 O009 1.873(5) . ?
Al03 O00A 1.916(5) 2_666 ?
Al03 O00A 1.893(6) . ?
Al03 O00G 1.894(6) . ?
O005 C01R 1.387(9) . ?
O007 H007 0.8400 . ?
O007 C01F 1.404(8) . ?
O008 H008 0.8400 . ?
O008 C00U 1.410(8) . ?
O009 H009 0.877(9) . ?
O00B C01D 1.361(8) . ?
O00C C00Y 1.376(8) . ?
O00D C021 1.232(8) . ?
O00E H00E 0.8400 . ?
O00E C01G 1.368(9) . ?
O00F C01P 1.359(9) . ?
O00G C01W 1.264(10) . ?
O00H H00H 0.8400 . ?
O00H C01B 1.402(9) . ?
N00I C021 1.345(9) . ?
N00I C02H 1.502(9) . ?
N00I C02J 1.428(9) . ?
N00J C01W 1.317(10) . ?
N00J C02I 1.439(11) . ?
N00J C02P 1.503(10) . ?
C00K C01B 1.405(10) . ?
C00K C01C 1.529(11) . ?
C00K C01U 1.371(10) . ?
C00L C01C 1.502(9) . ?
C00L C01D 1.399(9) . ?
C00L C01V 1.399(10) . ?
C00M C00R 1.407(10) . ?
C00M C2 1.515(11) . ?
C00M C01M 1.371(10) . ?
C00N C00V 1.330(10) . ?
C00N C01F 1.394(11) . ?
C00N C01K 1.508(11) . ?
C00O C01B 1.365(11) . ?
C00O C023 1.416(11) . ?
C00O C02C 1.526(10) . ?
C00P H00P 0.9500 . ?
C00P C019 1.403(10) . ?
C00P C01J 1.365(10) . ?
C00Q C01D 1.393(9) . ?
C00Q C01X 1.378(10) . ?
C00Q C01Z 1.498(9) . ?
C00R H00R 0.9500 . ?
C00R C013 1.390(10) . ?
C00S C00U 1.359(9) . ?
C00S C01K 1.573(10) . ?
C00S C01N 1.360(9) . ?
C00T C012 1.496(10) . ?
C00T C01G 1.386(10) . ?
C00T C01M 1.385(10) . ?
C00U C00Z 1.362(9) . ?
C00V H00V 0.9500 . ?
C00V C019 1.377(11) . ?
C00W C01R 1.414(12) . ?
C00W C024 1.520(11) . ?
C00W C026 1.391(10) . ?
C00X C01S 1.383(11) . ?
C00X C01Y 1.370(10) . ?
C00X C02G 1.547(11) . ?
C00Y C01O 1.394(10) . ?
C00Y C01Q 1.379(10) . ?
C00Z C016 1.401(9) . ?
C00Z C017 1.533(9) . ?
C2 C4 1.476(11) . ?
C2 C1 1.497(14) . ?
C2 C3 1.522(12) . ?
C011 H01A 0.9900 . ?
C011 H01B 0.9900 . ?
C011 C013 1.542(9) . ?
C011 C018 1.545(10) . ?
C012 H01C 0.9900 . ?
C012 H01D 0.9900 . ?
C012 C01Q 1.502(10) . ?
C013 C01G 1.376(11) . ?
C014 C01V 1.383(9) . ?
C014 C01X 1.402(10) . ?
C014 C16 1.538(11) . ?
C015 C01I 1.387(10) . ?
C015 C01P 1.460(11) . ?
C015 C01Z 1.515(11) . ?
C016 H016 0.9500 . ?
C016 C022 1.329(9) . ?
C017 H01E 0.9900 . ?
C017 H01F 0.9900 . ?
C017 C01A 1.484(11) . ?
C018 C01P 1.386(12) . ?
C018 C02D 1.391(10) . ?
C019 C02B 1.507(12) . ?
C01A C01E 1.430(10) . ?
C01A C01R 1.415(11) . ?
C01C H01G 0.9900 . ?
C01C H01H 0.9900 . ?
C01E H01I 0.9500 . ?
C01E C01T 1.384(11) . ?
C01F C01J 1.386(11) . ?
C01I H01J 0.9500 . ?
C01I C029 1.372(12) . ?
C01J C02C 1.546(10) . ?
C01K H01K 0.9900 . ?
C01K H01L 0.9900 . ?
C01L H01M 0.9800 . ?
C01L H01N 0.9800 . ?
C01L H01O 0.9800 . ?
C01L C02B 1.530(12) . ?
C01M H01P 0.9500 . ?
C01N H01Q 0.9500 . ?
C01N C022 1.397(10) . ?
C01O C01Y 1.404(10) . ?
C01O C024 1.505(10) . ?
C01Q C01S 1.432(10) . ?
C01S H01S 0.9500 . ?
C01T C025 1.523(11) . ?
C01T C026 1.393(11) . ?
C01U H01U 0.9500 . ?
C01U C020 1.403(12) . ?
C01V H01V 0.9500 . ?
C01W H01W 0.9500 . ?
C01X H01X 0.9500 . ?
C01Y H01Y 0.9500 . ?
C01Z H01R 0.9900 . ?
C01Z H01T 0.9900 . ?
C020 C023 1.373(11) . ?
C020 C22 1.513(12) . ?
C021 H021 0.9500 . ?
C022 C20 1.524(11) . ?
C023 H023 0.9500 . ?
C024 H02A 0.9900 . ?
C024 H02B 0.9900 . ?
C025 C10 1.575(12) . ?
C025 C13 1.462(13) . ?
C025 C6 1.541(12) . ?
C026 H026 0.9500 . ?
C16 C02K 1.521(14) . ?
C16 C15 1.548(15) . ?
C16 C14 1.473(12) . ?
C20 C21 1.403(14) . ?
C20 C18 1.484(12) . ?
C20 C19 1.600(17) . ?
C029 C02D 1.418(11) . ?
C029 C11 1.528(13) . ?
C22 C9 1.565(12) . ?
C22 C8 1.552(13) . ?
C22 C7 1.504(14) . ?
C02B C02E 1.513(12) . ?
C02B C02F 1.575(11) . ?
C02C H02C 0.9900 . ?
C02C H02D 0.9900 . ?
C02D H02E 0.9500 . ?
C02E H02F 0.9800 . ?
C02E H02G 0.9800 . ?
C02E H02H 0.9800 . ?
C02F H02I 0.9800 . ?
C02F H02J 0.9800 . ?
C02F H02K 0.9800 . ?
C02G C02S 1.461(14) . ?
C02G C02Z 1.522(13) . ?
C02G C030 1.529(13) . ?
C02H H02L 0.9800 . ?
C02H H02M 0.9800 . ?
C02H H02N 0.9800 . ?
C02I H02O 0.9800 . ?
C02I H02P 0.9800 . ?
C02I H02Q 0.9800 . ?
C02J H02R 0.9800 . ?
C02J H02S 0.9800 . ?
C02J H02T 0.9800 . ?
C02K H02U 0.9800 . ?
C02K H02V 0.9800 . ?
C02K H02W 0.9800 . ?
C4 H4A 0.9800 . ?
C4 H4B 0.9800 . ?
C4 H4C 0.9800 . ?
C9 H9A 0.9800 . ?
C9 H9B 0.9800 . ?
C9 H9C 0.9800 . ?
C10 H10A 0.9800 . ?
C10 H10B 0.9800 . ?
C10 H10C 0.9800 . ?
C13 H13A 0.9800 . ?
C13 H13B 0.9800 . ?
C13 H13C 0.9800 . ?
C02P H02X 0.9800 . ?
C02P H02Y 0.9800 . ?
C02P H 0.9800 . ?
C6 H6A 0.9800 . ?
C6 H6B 0.9800 . ?
C6 H6C 0.9800 . ?
C02S H02Z 0.9800 . ?
C02S HA 0.9800 . ?
C02S HB 0.9800 . ?
C21 H21A 0.9800 . ?
C21 H21B 0.9800 . ?
C21 H21C 0.9800 . ?
C8 H8A 0.9800 . ?
C8 H8B 0.9800 . ?
C8 H8C 0.9800 . ?
C1 H1A 0.9800 . ?
C1 H1B 0.9800 . ?
C1 H1C 0.9800 . ?
C3 H3A 0.9800 . ?
C3 H3B 0.9800 . ?
C3 H3C 0.9800 . ?
C11 C5 1.436(15) . ?
C11 C17 1.470(14) . ?
C11 C12 1.508(18) . ?
C02Z H02 0.9800 . ?
C02Z HC 0.9800 . ?
C02Z HD 0.9800 . ?
C030 H03A 0.9800 . ?
C030 H03B 0.9800 . ?
C030 H03C 0.9800 . ?
C18 H18A 0.9800 . ?
C18 H18B 0.9800 . ?
C18 H18C 0.9800 . ?
C15 H15A 0.9800 . ?
C15 H15B 0.9800 . ?
C15 H15C 0.9800 . ?
C19 H19A 0.9800 . ?
C19 H19B 0.9800 . ?
C19 H19C 0.9800 . ?
C14 H14A 0.9800 . ?
C14 H14B 0.9800 . ?
C14 H14C 0.9800 . ?
C7 H7A 0.9800 . ?
C7 H7B 0.9800 . ?
C7 H7C 0.9800 . ?
C5 H5A 0.9800 . ?
C5 H5B 0.9800 . ?
C5 H5C 0.9800 . ?
C17 H17A 0.9800 . ?
C17 H17B 0.9800 . ?
C17 H17C 0.9800 . ?
C12 H12A 0.9800 . ?
C12 H12B 0.9800 . ?
C12 H12C 0.9800 . ?

loop_
_geom_torsion_atom_site_label_1
_geom_torsion_atom_site_label_2
_geom_torsion_atom_site_label_3
_geom_torsion_atom_site_label_4
_geom_torsion
_geom_torsion_site_symmetry_1
_geom_torsion_site_symmetry_2
_geom_torsion_site_symmetry_3
_geom_torsion_site_symmetry_4
_geom_torsion_publ_flag
Al01 Al03 O009 Al02 108.6(3) . . . . ?
Al01 Al03 O00A Al02 0.6(2) . . . 2_666 ?
Al01 Al03 O00A Al03 -90.8(2) . . . 2_666 ?
Al01 Al03 O00G C01W -58.5(8) . . . . ?
Al01 O005 C01R C00W 62.7(10) . . . . ?
Al01 O005 C01R C01A -118.7(7) . . . . ?
Al01 O00C C00Y C01O -63.9(11) . . . . ?
Al01 O00C C00Y C01Q 121.5(7) . . . . ?
Al01 O00D C021 N00I 162.9(7) . . . . ?
Al02 O00B C01D C00L -144.2(6) . . . . ?
Al02 O00B C01D C00Q 42.2(11) . . . . ?
Al02 O00F C01P C015 13.6(12) . . . . ?
Al02 O00F C01P C018 -168.5(6) . . . . ?
Al03 Al01 O005 C01R 172.8(7) . . . . ?
Al03 Al01 O00C C00Y -164.7(6) . . . . ?
Al03 Al03 O004 Al01 -73.2(4) 2_666 . . . ?
Al03 Al03 O009 Al02 -19.6(3) 2_666 . . . ?
Al03 Al03 O00A Al02 91.4(2) 2_666 . . 2_666 ?
Al03 Al03 O00G C01W 77.0(8) 2_666 . . . ?
Al03 O00G C01W N00J -163.0(6) . . . . ?
O004 Al01 O005 C01R -152.7(7) . . . . ?
O004 Al01 O00C C00Y 157.5(7) . . . . ?
O004 Al03 O009 Al02 117.9(3) . . . . ?
O004 Al03 O00A Al02 6.0(9) . . . 2_666 ?
O004 Al03 O00A Al03 -85.4(8) . . . 2_666 ?
O004 Al03 O00G C01W -98.5(8) . . . . ?
O005 Al01 O004 Al03 -127.8(3) . . . . ?
O005 Al01 O00C C00Y 61.6(7) . . . . ?
O006 Al01 O004 Al03 -5.2(2) 2_666 . . . ?
O006 Al01 O005 C01R 124.7(7) 2_666 . . . ?
O006 Al01 O00C C00Y -120.5(7) 2_666 . . . ?
O006 Al02 O009 Al03 48.0(4) . . . . ?
O006 Al02 O00B C01D -108.3(7) . . . . ?
O006 Al02 O00F C01P 52.1(9) . . . . ?
O006 Al03 O004 Al01 4.9(2) 2_666 . . . ?
O006 Al03 O00A Al02 -5.74(19) 2_666 . . 2_666 ?
O006 Al03 O00A Al03 -97.2(2) 2_666 . . 2_666 ?
O006 Al03 O00G C01W -19.9(8) 2_666 . . . ?
O007 C01F C01J C00P 176.7(7) . . . . ?
O007 C01F C01J C02C -7.1(11) . . . . ?
O008 C00U C00Z C016 175.2(7) . . . . ?
O008 C00U C00Z C017 -3.4(13) . . . . ?
O009 Al02 O006 Al01 96.4(5) . . . 2_666 ?
O009 Al02 O006 Al03 -52.8(3) . . . 2_666 ?
O009 Al02 O00B C01D 135.1(7) . . . . ?
O009 Al02 O00F C01P -169.2(8) . . . . ?
O009 Al03 O004 Al01 -170.1(2) . . . . ?
O009 Al03 O00A Al02 168.96(19) . . . 2_666 ?
O009 Al03 O00A Al03 77.6(2) . . . 2_666 ?
O009 Al03 O00G C01W 163.8(8) . . . . ?
O00A Al02 O006 Al01 155.9(6) 2_666 . . 2_666 ?
O00A Al02 O006 Al03 6.7(2) 2_666 . . 2_666 ?
O00A Al02 O009 Al03 -14.8(3) 2_666 . . . ?
O00A Al02 O00B C01D 152.4(8) 2_666 . . . ?
O00A Al02 O00F C01P 124.9(8) 2_666 . . . ?
O00A Al03 O004 Al01 -7.1(9) . . . . ?
O00A Al03 O004 Al01 -88.8(2) 2_666 . . . ?
O00A Al03 O009 Al02 -57.1(3) . . . . ?
O00A Al03 O009 Al02 17.6(3) 2_666 . . . ?
O00A Al03 O00A Al02 91.4(2) 2_666 . . 2_666 ?
O00A Al03 O00A Al03 -0.001(1) 2_666 . . 2_666 ?
O00A Al03 O00G C01W 112.4(9) 2_666 . . . ?
O00A Al03 O00G C01W 65.4(8) . . . . ?
O00B Al02 O006 Al01 -6.3(6) . . . 2_666 ?
O00B Al02 O006 Al03 -155.5(3) . . . 2_666 ?
O00B Al02 O009 Al03 159.7(4) . . . . ?
O00B Al02 O00F C01P -66.9(8) . . . . ?
O00C Al01 O004 Al03 114.8(3) . . . . ?
O00C Al01 O005 C01R -57.4(8) . . . . ?
O00C C00Y C01O C01Y -179.6(7) . . . . ?
O00C C00Y C01O C024 -1.4(13) . . . . ?
O00C C00Y C01Q C012 4.7(13) . . . . ?
O00C C00Y C01Q C01S -178.7(7) . . . . ?
O00D Al01 O005 C01R 30.5(7) . . . . ?
O00D Al01 O00C C00Y -24.3(7) . . . . ?
O00F Al02 O006 Al01 -123.5(5) . . . 2_666 ?
O00F Al02 O006 Al03 87.3(3) . . . 2_666 ?
O00F Al02 O009 Al03 -91.5(4) . . . . ?
O00F Al02 O00B C01D 15.6(8) . . . . ?
O00G Al03 O004 Al01 101.6(2) . . . . ?
O00G Al03 O009 Al02 -146.5(4) . . . . ?
O00G Al03 O00A Al02 -103.5(2) . . . 2_666 ?
O00G Al03 O00A Al03 165.0(2) . . . 2_666 ?
C00K C01U C020 C023 -1.8(13) . . . . ?
C00K C01U C020 C22 -179.4(8) . . . . ?
C00M C00R C013 C011 -179.4(7) . . . . ?
C00M C00R C013 C01G 3.8(12) . . . . ?
C00N C00V C019 C00P -0.5(12) . . . . ?
C00N C00V C019 C02B -179.2(8) . . . . ?
C00N C01F C01J C00P -0.3(12) . . . . ?
C00N C01F C01J C02C 175.9(7) . . . . ?
C00P C019 C02B C01L 10.5(13) . . . . ?
C00P C019 C02B C02E 132.2(9) . . . . ?
C00P C019 C02B C02F -109.3(9) . . . . ?
C00P C01J C02C C00O -85.0(10) . . . . ?
C00R C00M C2 C4 -46.0(13) . . . . ?
C00R C00M C2 C1 77.3(11) . . . . ?
C00R C00M C2 C3 -162.2(9) . . . . ?
C00R C00M C01M C00T 1.8(13) . . . . ?
C00R C013 C01G O00E 177.7(7) . . . . ?
C00R C013 C01G C00T -4.9(13) . . . . ?
C00S C00U C00Z C016 -9.5(13) . . . . ?
C00S C00U C00Z C017 171.9(8) . . . . ?
C00S C01N C022 C016 -6.3(15) . . . . ?
C00S C01N C022 C20 178.4(11) . . . . ?
C00T C012 C01Q C00Y 87.0(10) . . . . ?
C00T C012 C01Q C01S -89.6(9) . . . . ?
C00U C00S C01K C00N -86.3(10) . . . . ?
C00U C00S C01N C022 1.0(14) . . . . ?
C00U C00Z C016 C022 3.7(14) . . . . ?
C00U C00Z C017 C01A 90.5(10) . . . . ?
C00V C00N C01F O007 -175.8(7) . . . . ?
C00V C00N C01F C01J 1.1(12) . . . . ?
C00V C00N C01K C00S -92.9(9) . . . . ?
C00V C019 C02B C01L -170.9(8) . . . . ?
C00V C019 C02B C02E -49.2(12) . . . . ?
C00V C019 C02B C02F 69.3(12) . . . . ?
C00Y C01O C01Y C00X -1.0(13) . . . . ?
C00Y C01O C024 C00W 98.1(10) . . . . ?
C00Y C01Q C01S C00X -2.4(13) . . . . ?
C00Z C016 C022 C01N 3.8(14) . . . . ?
C00Z C016 C022 C20 179.1(11) . . . . ?
C00Z C017 C01A C01E 86.1(9) . . . . ?
C00Z C017 C01A C01R -92.6(9) . . . . ?
C2 C00M C00R C013 179.9(8) . . . . ?
C2 C00M C01M C00T 179.6(8) . . . . ?
C011 C013 C01G O00E 0.9(12) . . . . ?
C011 C013 C01G C00T 178.3(7) . . . . ?
C011 C018 C01P O00F -2.8(12) . . . . ?
C011 C018 C01P C015 175.0(6) . . . . ?
C011 C018 C02D C029 -179.8(8) . . . . ?
C012 C00T C01G O00E -4.6(13) . . . . ?
C012 C00T C01G C013 178.2(8) . . . . ?
C012 C00T C01M C00M -176.7(8) . . . . ?
C012 C01Q C01S C00X 174.4(8) . . . . ?
C013 C011 C018 C01P 105.9(9) . . . . ?
C013 C011 C018 C02D -74.8(10) . . . . ?
C015 C01I C029 C02D 0.0(15) . . . . ?
C015 C01I C029 C11 -179.9(10) . . . . ?
C016 C00Z C017 C01A -88.0(10) . . . . ?
C016 C022 C20 C21 51.1(16) . . . . ?
C016 C022 C20 C18 -170.3(11) . . . . ?
C016 C022 C20 C19 -62.0(14) . . . . ?
C017 C00Z C016 C022 -177.7(9) . . . . ?
C017 C01A C01E C01T 179.3(8) . . . . ?
C017 C01A C01R O005 2.1(11) . . . . ?
C017 C01A C01R C00W -179.3(7) . . . . ?
C018 C011 C013 C00R 73.8(10) . . . . ?
C018 C011 C013 C01G -109.4(9) . . . . ?
C019 C00P C01J C01F -1.0(12) . . . . ?
C019 C00P C01J C02C -177.1(7) . . . . ?
C01A C01E C01T C025 -178.5(8) . . . . ?
C01A C01E C01T C026 0.4(13) . . . . ?
C01B C00K C01C C00L -112.0(8) . . . . ?
C01B C00K C01U C020 3.2(12) . . . . ?
C01B C00O C023 C020 2.9(12) . . . . ?
C01B C00O C02C C01J -88.7(10) . . . . ?
C01C C00K C01B O00H -3.9(11) . . . . ?
C01C C00K C01B C00O 179.5(7) . . . . ?
C01C C00K C01U C020 -177.8(8) . . . . ?
C01C C00L C01D O00B 3.2(12) . . . . ?
C01C C00L C01D C00Q 176.8(8) . . . . ?
C01C C00L C01V C014 -178.1(8) . . . . ?
C01D C00L C01C C00K 107.7(9) . . . . ?
C01D C00L C01V C014 3.5(13) . . . . ?
C01D C00Q C01X C014 -0.9(14) . . . . ?
C01D C00Q C01Z C015 -100.9(9) . . . . ?
C01E C01A C01R O005 -176.7(6) . . . . ?
C01E C01A C01R C00W 1.9(11) . . . . ?
C01E C01T C025 C10 103.1(10) . . . . ?
C01E C01T C025 C13 -137.4(9) . . . . ?
C01E C01T C025 C6 -15.8(13) . . . . ?
C01E C01T C026 C00W 1.1(13) . . . . ?
C01F C00N C00V C019 -0.6(13) . . . . ?
C01F C00N C01K C00S 92.2(9) . . . . ?
C01F C01J C02C C00O 99.1(9) . . . . ?
C01G C00T C012 C01Q -82.5(9) . . . . ?
C01G C00T C01M C00M -2.9(13) . . . . ?
C01I C015 C01P O00F -175.3(7) . . . . ?
C01I C015 C01P C018 6.7(12) . . . . ?
C01I C015 C01Z C00Q -103.6(9) . . . . ?
C01I C029 C02D C018 2.8(13) . . . . ?
C01I C029 C11 C5 59.9(18) . . . . ?
C01I C029 C11 C17 -160.7(12) . . . . ?
C01I C029 C11 C12 -46.1(16) . . . . ?
C01J C00P C019 C00V 1.4(12) . . . . ?
C01J C00P C019 C02B -179.9(8) . . . . ?
C01K C00N C00V C019 -175.7(8) . . . . ?
C01K C00N C01F O007 -0.8(12) . . . . ?
C01K C00N C01F C01J 176.0(7) . . . . ?
C01K C00S C00U O008 7.3(13) . . . . ?
C01K C00S C00U C00Z -168.1(9) . . . . ?
C01K C00S C01N C022 176.7(9) . . . . ?
C01M C00M C00R C013 -2.2(12) . . . . ?
C01M C00M C2 C4 136.4(10) . . . . ?
C01M C00M C2 C1 -100.4(11) . . . . ?
C01M C00M C2 C3 20.1(13) . . . . ?
C01M C00T C012 C01Q 91.1(8) . . . . ?
C01M C00T C01G O00E -178.4(7) . . . . ?
C01M C00T C01G C013 4.4(12) . . . . ?
C01N C00S C00U O008 -177.3(8) . . . . ?
C01N C00S C00U C00Z 7.4(14) . . . . ?
C01N C00S C01K C00N 98.3(10) . . . . ?
C01N C022 C20 C21 -134.0(11) . . . . ?
C01N C022 C20 C18 4.7(18) . . . . ?
C01N C022 C20 C19 113.0(11) . . . . ?
C01O C00Y C01Q C012 -170.0(8) . . . . ?
C01O C00Y C01Q C01S 6.6(13) . . . . ?
C01P C015 C01I C029 -4.7(13) . . . . ?
C01P C015 C01Z C00Q 73.1(9) . . . . ?
C01P C018 C02D C029 -0.5(13) . . . . ?
C01Q C00Y C01O C01Y -5.1(13) . . . . ?
C01Q C00Y C01O C024 173.2(8) . . . . ?
C01R C00W C024 C01O -96.2(9) . . . . ?
C01R C00W C026 C01T -1.0(13) . . . . ?
C01R C01A C01E C01T -1.9(12) . . . . ?
C01S C00X C01Y C01O 5.2(14) . . . . ?
C01S C00X C02G C02S 116.8(11) . . . . ?
C01S C00X C02G C02Z -2.9(16) . . . . ?
C01S C00X C02G C030 -123.6(11) . . . . ?
C01U C00K C01B O00H 174.9(7) . . . . ?
C01U C00K C01B C00O -1.6(12) . . . . ?
C01U C00K C01C C00L 69.2(9) . . . . ?
C01U C020 C023 C00O -1.4(13) . . . . ?
C01U C020 C22 C9 -27.6(14) . . . . ?
C01U C020 C22 C8 89.7(12) . . . . ?
C01U C020 C22 C7 -149.2(11) . . . . ?
C01V C00L C01C C00K -70.6(10) . . . . ?
C01V C00L C01D O00B -178.4(7) . . . . ?
C01V C00L C01D C00Q -4.8(12) . . . . ?
C01V C014 C01X C00Q -0.4(14) . . . . ?
C01V C014 C16 C02K 36.1(15) . . . . ?
C01V C014 C16 C15 -81.0(12) . . . . ?
C01V C014 C16 C14 166.6(11) . . . . ?
C01X C00Q C01D O00B 177.0(8) . . . . ?
C01X C00Q C01D C00L 3.6(13) . . . . ?
C01X C00Q C01Z C015 81.6(9) . . . . ?
C01X C014 C01V C00L -0.9(14) . . . . ?
C01X C014 C16 C02K -143.9(10) . . . . ?
C01X C014 C16 C15 99.0(10) . . . . ?
C01X C014 C16 C14 -13.4(16) . . . . ?
C01Y C00X C01S C01Q -3.5(14) . . . . ?
C01Y C00X C02G C02S -62.1(12) . . . . ?
C01Y C00X C02G C02Z 178.3(10) . . . . ?
C01Y C00X C02G C030 57.5(13) . . . . ?
C01Y C01O C024 C00W -83.7(10) . . . . ?
C01Z C00Q C01D O00B -0.6(12) . . . . ?
C01Z C00Q C01D C00L -174.0(8) . . . . ?
C01Z C00Q C01X C014 176.8(8) . . . . ?
C01Z C015 C01I C029 172.2(9) . . . . ?
C01Z C015 C01P O00F 7.9(11) . . . . ?
C01Z C015 C01P C018 -170.1(8) . . . . ?
C023 C00O C01B O00H -177.7(7) . . . . ?
C023 C00O C01B C00K -1.3(12) . . . . ?
C023 C00O C02C C01J 97.8(9) . . . . ?
C023 C020 C22 C9 154.9(9) . . . . ?
C023 C020 C22 C8 -87.8(12) . . . . ?
C023 C020 C22 C7 33.2(14) . . . . ?
C024 C00W C01R O005 -4.1(12) . . . . ?
C024 C00W C01R C01A 177.4(7) . . . . ?
C024 C00W C026 C01T -179.1(8) . . . . ?
C024 C01O C01Y C00X -179.3(9) . . . . ?
C025 C01T C026 C00W -179.9(8) . . . . ?
C026 C00W C01R O005 177.9(6) . . . . ?
C026 C00W C01R C01A -0.6(12) . . . . ?
C026 C00W C024 C01O 81.8(10) . . . . ?
C026 C01T C025 C10 -75.8(12) . . . . ?
C026 C01T C025 C13 43.7(11) . . . . ?
C026 C01T C025 C6 165.3(9) . . . . ?
C16 C014 C01V C00L 179.1(10) . . . . ?
C16 C014 C01X C00Q 179.6(10) . . . . ?
C22 C020 C023 C00O 176.3(8) . . . . ?
C02C C00O C01B O00H 8.8(13) . . . . ?
C02C C00O C01B C00K -174.8(7) . . . . ?
C02C C00O C023 C020 176.9(8) . . . . ?
C02D C018 C01P O00F 177.9(7) . . . . ?
C02D C018 C01P C015 -4.2(13) . . . . ?
C02D C029 C11 C5 -120.0(13) . . . . ?
C02D C029 C11 C17 19.4(17) . . . . ?
C02D C029 C11 C12 134.1(12) . . . . ?
C02G C00X C01S C01Q 177.7(9) . . . . ?
C02G C00X C01Y C01O -176.0(9) . . . . ?
C02H N00I C021 O00D 175.5(8) . . . . ?
C02I N00J C01W O00G -179.7(9) . . . . ?
C02J N00I C021 O00D -0.5(15) . . . . ?
C02P N00J C01W O00G 4.5(13) . . . . ?
C11 C029 C02D C018 -177.3(10) . . . . ?

loop_
_smtbx_masks_void_nr
_smtbx_masks_void_average_x
_smtbx_masks_void_average_y
_smtbx_masks_void_average_z
_smtbx_masks_void_volume
_smtbx_masks_void_count_electrons
_smtbx_masks_void_content
1 0.472 -0.028 -0.238 1689.4 493.3 '12 C3H7ON'
2 0.222 0.689 0.986 8.2 1.2 ?
3 0.778 0.311 0.014 8.2 1.2 ?
